data_7719332
loop_
_publ_author_name
'Tang, Ao'
'Dai, Wen-Tao'
'Bai, Qixia'
'Xie, Xiao-Dan'
'Zhang, Zhe'
'Wang, Pingshan'
'Lu, Wei'
'Zhang, Qi'

_publ_section_title
;
 Steric engineering of Pd<sup>II</sup>-ligand coordination pathways:
 hierarchical control from functionally addressable intermediates to
 supramolecular architectures.
;
_journal_issue 36
_journal_name_full 'Dalton transactions (Cambridge, England : 2003)'
_journal_page_first 13759
_journal_page_last 13763
_journal_paper_doi 10.1039/d5dt01592h
_journal_volume 54
_journal_year 2025
_chemical_formula_moiety 'C67 H51 N11 Pd2, 4(B F4), 3(C2 H3 N), 0.5(C4 H8 O2), 0.5(C4 H6 O2)'
_chemical_formula_sum 'C77 H67 B4 F16 N14 O2 Pd2'
_chemical_formula_weight 1780.48
_space_group_crystal_system triclinic
_space_group_IT_number 2
_space_group_name_Hall '-P 1'
_space_group_name_H-M_alt 'P -1'
_atom_sites_solution_hydrogens mixed
_atom_sites_solution_primary iterative
_audit_creation_date 2025-07-26
_audit_creation_method
;
Olex2 1.5
(compiled 2025.05.31 svn.r86d253d1 for OlexSys, GUI svn.r7254)
;
_audit_update_record
;
2025-07-30 deposited with the CCDC.	2025-08-01 downloaded from the CCDC.
;
_cell_angle_alpha 95.9220(10)
_cell_angle_beta 93.4900(10)
_cell_angle_gamma 98.6030(10)
_cell_formula_units_Z 2
_cell_length_a 11.9137(2)
_cell_length_b 18.7121(3)
_cell_length_c 19.4230(3)
_cell_measurement_reflns_used 9639
_cell_measurement_temperature 170.00
_cell_measurement_theta_max 54.92
_cell_measurement_theta_min 3.60
_cell_volume 4245.57(12)
_computing_cell_refinement 'SAINT V8.40B (?, 2016)'
_computing_data_collection 'Bruker APEX2'
_computing_data_reduction 'SAINT V8.40B (?, 2016)'
_computing_molecular_graphics 'Olex2 1.5 (Dolomanov et al., 2009)'
_computing_publication_material 'Olex2 1.5 (Dolomanov et al., 2009)'
_computing_structure_refinement 'SHELXL 2018/3 (Sheldrick, 2015)'
_computing_structure_solution 'olex2.solve 1.5 (Bourhis et al., 2015)'
_diffrn_ambient_temperature 170.00
_diffrn_measured_fraction_theta_full 0.997
_diffrn_measured_fraction_theta_max 0.994
_diffrn_measurement_device_type 'Bruker APEX-II CCD'
_diffrn_measurement_method '\f and \w scans'
_diffrn_radiation_monochromator graphite
_diffrn_radiation_type GaK\a
_diffrn_radiation_wavelength 1.3418
_diffrn_reflns_av_R_equivalents 0.0524
_diffrn_reflns_av_unetI/netI 0.0316
_diffrn_reflns_Laue_measured_fraction_full 0.997
_diffrn_reflns_Laue_measured_fraction_max 0.994
_diffrn_reflns_limit_h_max 14
_diffrn_reflns_limit_h_min -14
_diffrn_reflns_limit_k_max 22
_diffrn_reflns_limit_k_min -22
_diffrn_reflns_limit_l_max 23
_diffrn_reflns_limit_l_min -23
_diffrn_reflns_number 100443
_diffrn_reflns_point_group_measured_fraction_full 0.997
_diffrn_reflns_point_group_measured_fraction_max 0.994
_diffrn_reflns_theta_full 53.618
_diffrn_reflns_theta_max 55.056
_diffrn_reflns_theta_min 2.723
_diffrn_standards_number 0
_exptl_absorpt_coefficient_mu 2.849
_exptl_absorpt_correction_T_max 0.7508
_exptl_absorpt_correction_T_min 0.5772
_exptl_absorpt_correction_type multi-scan
_exptl_crystal_colour colourless
_exptl_crystal_colour_primary colourless
_exptl_crystal_density_diffrn 1.393
_exptl_crystal_description block
_exptl_crystal_F_000 1798
_exptl_crystal_size_max 0.17
_exptl_crystal_size_mid 0.17
_exptl_crystal_size_min 0.05
_refine_diff_density_max 1.920
_refine_diff_density_min -1.290
_refine_diff_density_rms 0.139
_refine_ls_extinction_method none
_refine_ls_goodness_of_fit_ref 1.059
_refine_ls_hydrogen_treatment constr
_refine_ls_matrix_type full
_refine_ls_number_parameters 1473
_refine_ls_number_reflns 16146
_refine_ls_number_restraints 2011
_refine_ls_restrained_S_all 1.073
_refine_ls_R_factor_all 0.0711
_refine_ls_R_factor_gt 0.0650
_refine_ls_shift/su_max 0.018
_refine_ls_shift/su_mean 0.000
_refine_ls_structure_factor_coef Fsqd
_refine_ls_weighting_details 'w=1/[\s^2^(Fo^2^)+(0.1204P)^2^+13.5692P] where P=(Fo^2^+2Fc^2^)/3'
_refine_ls_weighting_scheme calc
_refine_ls_wR_factor_gt 0.1934
_refine_ls_wR_factor_ref 0.1998
_reflns_Friedel_coverage 0.000
_reflns_number_gt 14337
_reflns_number_total 16146
_reflns_threshold_expression 'I > 2\s(I)'
_cod_data_source_file d5dt01592h2.cif
_cod_data_source_block 1
_cod_depositor_comments
;
The following automatic conversions were performed:

data item '_exptl_absorpt_correction_type' value 'Multi-scan' was
changed to 'multi-scan' in accordance with the
/home/data/users/saulius/crontab/automatic-downloads/rss-feeds/RSC/lib/dictionaries/cif_core.dic
dictionary named 'cif_core.dic' version 2.4.2 last updated on
2011-04-26.

Automatic conversion script
Id: cif_fix_values 8170 2020-07-09 18:12:32Z antanas 

 Adding full bibliography for 7719330--7719332.cif.
;
_cod_database_code 7719332
_shelx_shelxl_version_number 2018/3
_shelx_space_group_comment
;
The symmetry employed for this shelxl refinement is uniquely defined
by the following loop, which should always be used as a source of
symmetry information in preference to the above space-group names.
They are only intended as comments.
;
_shelx_estimated_absorpt_t_max 0.871
_shelx_estimated_absorpt_t_min 0.643
_olex2_refinement_description
;
1. Restrained distances
 O7-C1S
 1.32 with sigma of 0.02
 C1T-C1U
 1.5 with sigma of 0.02
 N16-C1O
 1.18 with sigma of 0.02
 C1F-C1G
 1.5 with sigma of 0.02
 C1G-C19
 2.6 with sigma of 0.02
 C73-C1O
 1.472 with sigma of 0.02
 C1B-N13
 2.593 with sigma of 0.02
 N16-C73
 2.7 with sigma of 0.02
 C1A-N13
 1.137 with sigma of 0.01
 N13-C1A
 1.14 with sigma of 0.02
 C1A-C1B
 1.456 with sigma of 0.01
 C1D-C1E
 1.49 with sigma of 0.02
 C1H-N14
 1.137 with sigma of 0.01
 C1M-C1N
 1.5 with sigma of 0.02
 C1H-C1I
 1.45 with sigma of 0.02
 C71-N15
 2.62 with sigma of 0.005
 N14-C1H
 1.21 with sigma of 0.02
 C64-C71
 1.46 with sigma of 0.005
 N15-C64
 1.16 with sigma of 0.005
 O2-C1F
 1.46 with sigma of 0.02
 O2-C1E
 1.32 with sigma of 0.02
 O3-C1E
 1.22 with sigma of 0.02
 O7-C1T
 1.46 with sigma of 0.02
 O8-C1S
 1.22 with sigma of 0.02
 C1J-C1S
 1.49 with sigma of 0.02
 F6-B033 = F11-B033 = F4-B033 = F10-B033
 1.42 with sigma of 0.02
 F14-B02P = F16-B02P = F9-B02O = F15-B02P = F8-B02O = F3-B02O = F1-B02O
 1.42 with sigma of 0.02
 B1-F33 = B1-F34 = B1-F35 = B1-F36
 1.42 with sigma of 0.02
 B4-F53 = B4-F54 = B4-F55 = B4-F56
 1.42 with sigma of 0.02
 O4-C1L
 1.22 with sigma of 0.02
 O1-C1L
 1.32 with sigma of 0.02
 C1K-C1L
 1.49 with sigma of 0.02
 O1-C1M
 1.46 with sigma of 0.02
 C1L-C1M
 2.4 with sigma of 0.02
 O2-C1G
 2.38 with sigma of 0.04
 O7-C1U
 2.38 with sigma of 0.04
 O1-C1N
 2.38 with sigma of 0.04
 O2-C1D
 2.35 with sigma of 0.04
 O3-C1D
 2.4 with sigma of 0.04
 N11-C68 = C71-N15
 2.566 with sigma of 0.04
 N14-C1I
 2.66 with sigma of 0.04
 O2-O3
 2.24 with sigma of 0.04
 C1F-C1E
 2.312 with sigma of 0.04
 O8-C1J
 2.4 with sigma of 0.04
 O7-O8
 2.24 with sigma of 0.04
 O7-C1J
 2.35 with sigma of 0.04
 O1-C1K
 2.35 with sigma of 0.04
 O4-C1K
 2.4 with sigma of 0.04
 O1-O4
 2.24 with sigma of 0.04
 C1J-C1S \\sim C1T-C1U
 with sigma of 0.02
 C1D-C1E \\sim C1F-C1G
 with sigma of 0.02
 N13-C1B \\sim N13A-C1C
 with sigma of 0.04
 N13-C1A \\sim N13A-C70
 with sigma of 0.02
 C1A-C1B \\sim C70-C1C
 with sigma of 0.02
 C1K-C1L \\sim C1M-C1N
 with sigma of 0.02
 F6-F11 \\sim F4-F10
 with sigma of 0.02
 F6-F4 \\sim F11-F10
 with sigma of 0.02
 F1-B02O \\sim F13-B02P
 with sigma of 0.02
 F6-F10 \\sim F4-F11
 with sigma of 0.02
 F3-B02O \\sim F14-B02P
 with sigma of 0.02
 F8-B02O \\sim F15-B02P
 with sigma of 0.02
 F9-B02O \\sim F16-B02P
 with sigma of 0.02
 F1-F3 \\sim F13-F14
 with sigma of 0.04
 F1-F8 \\sim F13-F15
 with sigma of 0.04
 F1-F9 \\sim F13-F16
 with sigma of 0.04
 F3-F8 \\sim F14-F15
 with sigma of 0.04
 F3-F9 \\sim F14-F16
 with sigma of 0.04
 F8-F9 \\sim F15-F16
 with sigma of 0.04
 F14-F15 \\sim F3-F8 \\sim F13-F16 \\sim F1-F9
 with sigma of 0.02
 F14-F13 \\sim F3-F1 \\sim F16-F15 \\sim F8-F9
 with sigma of 0.02
 F14-F16 \\sim F9-F3 \\sim F15-F13 \\sim F8-F1
 with sigma of 0.02
 F2-B02V \\sim F18-B02W
 with sigma of 0.02
 F5-B02V \\sim F17-B02W
 with sigma of 0.02
 F7-B02V \\sim F20-B02W
 with sigma of 0.02
 F12-B02V \\sim F19-B02W
 with sigma of 0.02
 F2-F5 \\sim F18-F17
 with sigma of 0.04
 F2-F7 \\sim F18-F20
 with sigma of 0.04
 F2-F12 \\sim F18-F19
 with sigma of 0.04
 F5-F7 \\sim F17-F20
 with sigma of 0.04
 F5-F12 \\sim F17-F19
 with sigma of 0.04
 F7-F12 \\sim F20-F19
 with sigma of 0.04
 B1-F33 \\sim B1-F34 \\sim B1-F35 \\sim B1-F36
 with sigma of 0.02
 F33-F34 \\sim F34-F35 \\sim F35-F36 \\sim F36-F33 \\sim F34-F36 \\sim F33-F35
 with sigma of 0.04
 B1-F33 \\sim B1A-F37
 with sigma of 0.02
 B1-F34 \\sim B1A-F40
 with sigma of 0.02
 B1-F35 \\sim B1A-F39
 with sigma of 0.02
 B1-F36 \\sim B1A-F38
 with sigma of 0.02
 F33-F34 \\sim F37-F40
 with sigma of 0.04
 F33-F35 \\sim F37-F39
 with sigma of 0.04
 F33-F36 \\sim F37-F38
 with sigma of 0.04
 F34-F35 \\sim F40-F39
 with sigma of 0.04
 F34-F36 \\sim F40-F38
 with sigma of 0.04
 F35-F36 \\sim F39-F38
 with sigma of 0.04
 B4-F53 \\sim B4-F54 \\sim B4-F55 \\sim B4-F56
 with sigma of 0.02
 F53-F54 \\sim F54-F55 \\sim F55-F56 \\sim F56-F53 \\sim F54-F56 \\sim F53-F55
 with sigma of 0.04
 F11-B033 \\sim F11A-B0
 with sigma of 0.02
 F10-F11 \\sim F10A-F11A
 with sigma of 0.04
 F6-F11 \\sim F6A-F11A
 with sigma of 0.04
 F4-F10 \\sim F4A-F10A
 with sigma of 0.04
 F4-F6 \\sim F4A-F6A
 with sigma of 0.04
 F4-F11 \\sim F4A-F11A
 with sigma of 0.04
 F6-B033 \\sim F6A-B0
 with sigma of 0.02
 F6-F10 \\sim F6A-F10A
 with sigma of 0.04
 F4-B033 \\sim F4A-B0
 with sigma of 0.02
 F10-B033 \\sim F10A-B0
 with sigma of 0.02
2. Restrained planarity
 O7, O8, C1J, C1S, C1T, C1U
 with sigma of 0.1
 O2, O3, C1D, C1E, C1F, C1G
 with sigma of 0.1
 O1, O4, C1K, C1L, C1M, C1N
 with sigma of 0.1
3. Uiso/Uaniso restraints and constraints
C1J \\sim O7 \\sim C1S \\sim C1T \\sim O8 \\sim C1U \\sim C1M \\sim O1 \\sim
C1L \\sim O4 \\sim C1K \\sim C1N \\sim O2 \\sim C1E \\sim C1F \\sim O3 \\sim
C1D \\sim C1G \\sim C70 \\sim N13A \\sim C1C \\sim C1B \\sim N13 \\sim C1A
\\sim N15 \\sim C64 \\sim C71 \\sim C1I \\sim N14 \\sim C1H \\sim N12 \\sim C61
\\sim C69: within 3.8A with sigma of 0.01 and sigma for terminal atoms of 0.02
within 3.8A
O7 \\sim C1S \\sim C1T \\sim O8 \\sim C1J \\sim C1U \\sim O2 \\sim C1E \\sim
C1F \\sim O3 \\sim C1D \\sim C1G: within 2A with sigma of 0.01 and sigma for
terminal atoms of 0.02 within 2A
C1K \\sim O1 \\sim C1L \\sim C1M \\sim O4 \\sim C1N \\sim O2 \\sim C1E \\sim
C1F \\sim O3 \\sim C1D \\sim C1G: within 2A with sigma of 0.01 and sigma for
terminal atoms of 0.02 within 2A
C1F \\sim C1G \\sim O2 \\sim C1E \\sim O3 \\sim C1D: within 2A with sigma of
0.01 and sigma for terminal atoms of 0.02 within 2A
O2 \\sim O3 \\sim C1D \\sim C1E \\sim C1F \\sim C1G: within 2A with sigma of
0.04 and sigma for terminal atoms of 0.08 within 2A
C73 \\sim C1O \\sim N16 \\sim C1B \\sim N13 \\sim C1A \\sim N13A \\sim C70
\\sim C1C: within 2A with sigma of 0.01 and sigma for terminal atoms of 0.02
within 2A
O7 \\sim O8 \\sim C1J \\sim C1S \\sim C1T \\sim C1U: within 2A with sigma of
0.04 and sigma for terminal atoms of 0.08 within 2A
N13 \\sim C1A \\sim C1B: within 2A with sigma of 0.04 and sigma for terminal
atoms of 0.08 within 2A
O1 \\sim O4 \\sim C1K \\sim C1L \\sim C1M \\sim C1N: within 2A with sigma of
0.04 and sigma for terminal atoms of 0.08 within 2A
N14 \\sim C1H \\sim C1I: within 2A with sigma of 0.04 and sigma for terminal
atoms of 0.08 within 2A
F4 \\sim F6 \\sim F10 \\sim F11 \\sim B033: within 2A with sigma of 0.01 and
sigma for terminal atoms of 0.02 within 2A
F1 \\sim F3 \\sim F8 \\sim F9 \\sim B02O \\sim F13 \\sim F14 \\sim F15 \\sim
F16 \\sim B02P: within 2A with sigma of 0.01 and sigma for terminal atoms of
0.02 within 2A
F2 \\sim F5 \\sim F7 \\sim F12 \\sim B02V \\sim F17 \\sim F18 \\sim F19 \\sim
F20 \\sim B02W: within 2A with sigma of 0.01 and sigma for terminal atoms of
0.02 within 2A
F33 \\sim F34 \\sim F35 \\sim F36 \\sim B1: within 2A with sigma of 0.04 and
sigma for terminal atoms of 0.08 within 2A
F33 \\sim F34 \\sim F35 \\sim F36 \\sim B1 \\sim F37 \\sim F38 \\sim F39 \\sim
F40 \\sim B1A: within 2A with sigma of 0.01 and sigma for terminal atoms of
0.02 within 2A
F53 \\sim F54 \\sim F55 \\sim F56 \\sim B4: within 2A with sigma of 0.04 and
sigma for terminal atoms of 0.08 within 2A
F4A \\sim B0 \\sim F6A \\sim F10A \\sim F11A \\sim F4 \\sim B033 \\sim F6 \\sim
F10 \\sim F11: within 2A with sigma of 0.01 and sigma for terminal atoms of
0.02 within 2A
Uanis(C1F) \\sim Ueq, Uanis(O2) \\sim Ueq, Uanis(C1E) \\sim Ueq, Uanis(O3)
\\sim Ueq, Uanis(C1D) \\sim Ueq, Uanis(C1G) \\sim Ueq: with sigma of 0.01 and
sigma for terminal atoms of 0.02
Uanis(O1) \\sim Ueq, Uanis(C1L) \\sim Ueq, Uanis(C1M) \\sim Ueq, Uanis(O4)
\\sim Ueq, Uanis(C1K) \\sim Ueq, Uanis(C1N) \\sim Ueq: with sigma of 0.01 and
sigma for terminal atoms of 0.02
Uanis(C71) \\sim Ueq: with sigma of 0.01 and sigma for terminal atoms of 0.02
Uanis(C35) \\sim Ueq: with sigma of 0.01 and sigma for terminal atoms of 0.02
Uanis(F11A) \\sim Ueq: with sigma of 0.01 and sigma for terminal atoms of 0.02
4. Rigid body (RIGU) restrains
 O2, O3, C1D, C1E, C1F, C1G
 with sigma for 1-2 distances of 0.004 and sigma for 1-3 distances of 0.004
 O7, O8, C1J, C1S, C1T, C1U
 with sigma for 1-2 distances of 0.004 and sigma for 1-3 distances of 0.004
 N13, C1A, C1B
 with sigma for 1-2 distances of 0.004 and sigma for 1-3 distances of 0.004
 N14, C1H, C1I
 with sigma for 1-2 distances of 0.004 and sigma for 1-3 distances of 0.004
 O1, O4, C1K, C1L, C1M, C1N
 with sigma for 1-2 distances of 0.004 and sigma for 1-3 distances of 0.004
 F33, F34, F35, F36, B1
 with sigma for 1-2 distances of 0.004 and sigma for 1-3 distances of 0.004
 F53, F54, F55, F56, B4
 with sigma for 1-2 distances of 0.004 and sigma for 1-3 distances of 0.004
5. Others
 1*[Sof(N13A)+Sof(C70)+Sof(C1C)+Sof(H1CA)+Sof(H1CB)+Sof(H1CC)]+1*[Sof(N13)+
 Sof(C1A)+Sof(C1B)+Sof(H1BA)+Sof(H1BB)+Sof(H1BC)]+1*[Sof(C73)+Sof(H73A)+
 Sof(H73B)+Sof(H73C)+Sof(N16)+Sof(C1O)]=1 with esd of 0
 Sof(F13)=Sof(F14)=Sof(F15)=Sof(F16)=Sof(B02P)=1-FVAR(1)
 Sof(F1)=Sof(F3)=Sof(F8)=Sof(F9)=Sof(B02O)=FVAR(1)
 Sof(F17)=Sof(F18)=Sof(F19)=Sof(F20)=Sof(B02W)=1-FVAR(2)
 Sof(F2)=Sof(F5)=Sof(F7)=Sof(F12)=Sof(B02V)=FVAR(2)
 Sof(F4A)=Sof(B0)=Sof(F6A)=Sof(F10A)=Sof(F11A)=1-FVAR(3)
 Sof(F4)=Sof(F6)=Sof(F10)=Sof(F11)=Sof(B033)=FVAR(3)
 Sof(F37)=Sof(F38)=Sof(F39)=Sof(F40)=Sof(B1A)=0.5*(1-FVAR(5))
 Sof(F33)=Sof(F34)=Sof(F35)=Sof(F36)=Sof(B1)=0.5*FVAR(5)
 Sof(N13A)=Sof(C70)=Sof(C1C)=Sof(H1CA)=Sof(H1CB)=Sof(H1CC)=FVAR(5)
 Sof(O7)=Sof(O8)=Sof(C1J)=Sof(H1JA)=Sof(H1JB)=Sof(H1JC)=Sof(C1S)=Sof(C1T)=
 Sof(H1TA)=Sof(H1TB)=Sof(C1U)=Sof(H1UA)=Sof(H1UB)=Sof(H1UC)=0.5*(1-FVAR(7))
 Sof(O2)=Sof(O3)=Sof(C1D)=Sof(H1DA)=Sof(H1DB)=Sof(H1DC)=Sof(C1E)=Sof(C1F)=
 Sof(H1FA)=Sof(H1FB)=Sof(C1G)=Sof(H1GA)=Sof(H1GB)=Sof(H1GC)=0.5*FVAR(7)
 Sof(N14)=Sof(C1H)=Sof(C1I)=Sof(H1IA)=Sof(H1IB)=Sof(H1IC)=1-FVAR(7)
 Sof(N15)=Sof(C71)=Sof(H71A)=Sof(H71B)=Sof(H71C)=Sof(C64)=FVAR(7)
 Sof(N13)=Sof(C1A)=Sof(C1B)=Sof(H1BA)=Sof(H1BB)=Sof(H1BC)=FVAR(8)
 Sof(C73)=Sof(H73A)=Sof(H73B)=Sof(H73C)=Sof(N16)=Sof(C1O)=FVAR(9)
 Fixed Sof: F53(0.5) F54(0.5) F55(0.5) F56(0.5) B4(0.5) O1(0.5) O4(0.5)
 C1K(0.5) H1KA(0.5) H1KB(0.5) H1KC(0.5) C1L(0.5) C1M(0.5) C1N(0.5) H1NA(0.5)
 H1NB(0.5) H1NC(0.5)
 Fixed Y: C1U(0.469368)
6.a Riding coordinates:
 C57(H57A,H57B,H57C), C1D(H1DA,H1DB,H1DC), C1G(H1GA,H1GB,H1GC), C1N(H1NA,H1NB,
 H1NC), C1U(H1UA,H1UB,H1UC)
6.b Secondary CH2 refined with riding coordinates:
 C1F(H1FA,H1FB), C1T(H1TA,H1TB)
6.c Aromatic/amide H refined with riding coordinates:
 C1(H1), C4(H4), C9(H9), C10(H10), C13(H13), C18(H18), C19(H19), C26(H26),
 C27(H27), C29(H29), C30(H30), C33(H33), C35(H35), C40(H40), C41(H41), C44(H44),
  C45(H45), C46(H46), C47(H47), C48(H48), C51(H51), C53(H53), C54(H54),
 C55(H55), C56(H56), C58(H58), C60(H60)
6.d Idealised Me refined as rotating group:
 C62(H62A,H62B,H62C), C63(H63A,H63B,H63C), C65(H65A,H65B,H65C), C66(H66A,H66B,
 H66C), C67(H67A,H67B,H67C), C68(H68A,H68B,H68C), C69(H69A,H69B,H69C), C1B(H1BA,
 H1BB,H1BC), C1C(H1CA,H1CB,H1CC), C1K(H1KA,H1KB,H1KC), C1I(H1IA,H1IB,H1IC),
 C72(H72A,H72B,H72C), C1J(H1JA,H1JB,H1JC), C71(H71A,H71B,H71C), C73(H73A,H73B,
 H73C)
;
_olex2_submission_special_instructions 'No special instructions were received'

loop_
_space_group_symop_operation_xyz
'x, y, z'
'-x, -y, -z'

loop_
_atom_site_label
_atom_site_type_symbol
_atom_site_fract_x
_atom_site_fract_y
_atom_site_fract_z
_atom_site_U_iso_or_equiv
_atom_site_adp_type
_atom_site_occupancy
_atom_site_site_symmetry_order
_atom_site_calc_flag
_atom_site_refinement_flags_posn
_atom_site_refinement_flags_adp
_atom_site_refinement_flags_occupancy
_atom_site_disorder_assembly
_atom_site_disorder_group
Pd01 Pd 0.66789(3) 0.69026(2) 0.16907(2) 0.02764(12) Uani 1 1 d . . . . .
Pd02 Pd 0.13827(3) 0.06150(2) 0.21137(2) 0.03407(12) Uani 1 1 d . . . . .
N1 N 0.8083(3) 0.6520(2) 0.2074(2) 0.0302(8) Uani 1 1 d . . . . .
N2 N 0.6203(3) 0.7083(2) 0.2675(2) 0.0325(8) Uani 1 1 d . . . . .
N3 N 0.7154(3) 0.6722(2) 0.0714(2) 0.0342(9) Uani 1 1 d . . . . .
N4 N 0.1372(4) 0.0827(2) 0.3158(2) 0.0356(9) Uani 1 1 d . . . . .
N5 N -0.0064(4) 0.1058(2) 0.1938(2) 0.0361(9) Uani 1 1 d . . . . .
N6 N 0.5211(3) 0.7194(2) 0.1289(2) 0.0338(8) Uani 1 1 d . . . . .
N7 N 0.3330(4) 0.4329(2) 0.4416(2) 0.0362(9) Uani 1 1 d . . . . .
N8 N 0.7533(3) 0.2965(2) 0.2897(2) 0.0370(9) Uani 1 1 d . . . . .
N9 N 0.0404(3) 0.4632(2) 0.1161(2) 0.0344(9) Uani 1 1 d . . . . .
N10 N 0.2914(4) 0.0273(2) 0.2246(2) 0.0393(9) Uani 1 1 d . . . . .
N11 N 0.1465(4) 0.0432(3) 0.1096(2) 0.0425(10) Uani 1 1 d D . . . .
C1 C 0.7902(4) 0.5832(2) 0.2236(2) 0.0311(9) Uani 1 1 d . . . . .
H1 H 0.715107 0.556689 0.217445 0.037 Uiso 1 1 calc R U . . .
C2 C 0.0358(4) 0.5300(3) 0.0963(2) 0.0324(10) Uani 1 1 d . . . . .
C3 C 0.8785(4) 0.5499(3) 0.2491(2) 0.0327(10) Uani 1 1 d . . . . .
C4 C 0.5664(4) 0.6509(3) 0.2959(3) 0.0350(10) Uani 1 1 d . . . . .
H4 H 0.549487 0.604922 0.268686 0.042 Uiso 1 1 calc R U . . .
C5 C -0.0629(4) 0.2844(3) 0.1448(3) 0.0403(11) Uani 1 1 d . . . . .
C6 C 0.3209(4) 0.6804(3) 0.1030(3) 0.0357(10) Uani 1 1 d . . . . .
C7 C 0.1407(4) 0.5805(3) 0.1030(2) 0.0354(10) Uani 1 1 d . . . . .
C8 C 0.2176(5) 0.2511(3) 0.4366(3) 0.0411(11) Uani 1 1 d . . . . .
C9 C -0.1626(4) 0.5024(3) 0.0608(3) 0.0400(11) Uani 1 1 d . . . . .
H9 H -0.231157 0.515570 0.042158 0.048 Uiso 1 1 calc R U . . .
C10 C -0.0625(4) 0.5516(3) 0.0689(3) 0.0364(10) Uani 1 1 d . . . . .
H10 H -0.061055 0.599267 0.055876 0.044 Uiso 1 1 calc R U . . .
C11 C 0.2236(4) 0.6264(3) 0.1053(3) 0.0369(11) Uani 1 1 d . . . . .
C12 C -0.0803(4) 0.2105(3) 0.1606(3) 0.0381(11) Uani 1 1 d . . . . .
C13 C 0.0087(4) 0.1765(3) 0.1813(3) 0.0367(10) Uani 1 1 d . . . . .
H13 H 0.083456 0.203511 0.186994 0.044 Uiso 1 1 calc R U . . .
C14 C 0.3631(4) 0.5037(3) 0.4670(3) 0.0347(10) Uani 1 1 d . . . . .
C15 C -0.0560(4) 0.3449(3) 0.1291(3) 0.0392(11) Uani 1 1 d . . . . .
C16 C 0.1142(5) 0.0312(3) 0.3592(3) 0.0424(12) Uani 1 1 d . . . . .
C17 C 0.9141(4) 0.6907(3) 0.2149(2) 0.0338(10) Uani 1 1 d . . . . .
C18 C 0.1689(4) 0.1528(3) 0.3416(3) 0.0369(10) Uani 1 1 d . . . . .
H18 H 0.184081 0.188258 0.310294 0.044 Uiso 1 1 calc R U . . .
C19 C 0.4265(4) 0.6716(3) 0.1325(3) 0.0334(10) Uani 1 1 d D . . . .
H19 H 0.431810 0.630166 0.156266 0.040 Uiso 1 1 calc R U . . .
C20 C 0.2777(4) 0.3895(3) 0.4833(2) 0.0340(10) Uani 1 1 d . . . . .
C21 C 0.5352(4) 0.6574(3) 0.3635(3) 0.0390(11) Uani 1 1 d . . . . .
C22 C 0.8579(5) 0.4770(3) 0.2657(3) 0.0371(11) Uani 1 1 d . . . . .
C23 C 0.4735(5) 0.5971(3) 0.3929(3) 0.0426(12) Uani 1 1 d . . . . .
C24 C -0.0581(4) 0.4163(3) 0.1081(2) 0.0354(10) Uani 1 1 d . . . . .
C25 C 0.8484(4) 0.3461(3) 0.3066(3) 0.0370(11) Uani 1 1 d . . . . .
C26 C -0.1606(4) 0.4333(3) 0.0805(3) 0.0408(11) Uani 1 1 d . . . . .
H26 H -0.227889 0.398211 0.075363 0.049 Uiso 1 1 calc R U . . .
C27 C -0.1900(5) 0.1698(3) 0.1528(3) 0.0471(13) Uani 1 1 d . . . . .
H27 H -0.253578 0.191339 0.138494 0.056 Uiso 1 1 calc R U . . .
C28 C 0.5157(5) 0.7785(3) 0.0948(3) 0.0423(12) Uani 1 1 d . . . . .
C29 C 1.0053(4) 0.6593(3) 0.2397(3) 0.0426(12) Uani 1 1 d . . . . .
H29 H 1.079993 0.686389 0.244472 0.051 Uiso 1 1 calc R U . . .
C30 C 0.9882(4) 0.5895(3) 0.2572(3) 0.0415(12) Uani 1 1 d . . . . .
H30 H 1.050282 0.568348 0.274577 0.050 Uiso 1 1 calc R U . . .
C31 C 0.1802(4) 0.1753(3) 0.4126(3) 0.0386(11) Uani 1 1 d . . . . .
C32 C 0.6547(5) 0.1769(3) 0.2939(3) 0.0451(12) Uani 1 1 d . . . . .
C33 C 0.5632(5) 0.7244(3) 0.4031(3) 0.0484(13) Uani 1 1 d . . . . .
H33 H 0.545225 0.730058 0.450133 0.058 Uiso 1 1 calc R U . . .
C34 C 0.7544(4) 0.2313(3) 0.3128(3) 0.0388(11) Uani 1 1 d . . . . .
C35 C 0.3139(5) 0.7424(3) 0.0700(3) 0.0466(13) Uani 1 1 d . U . . .
H35 H 0.242723 0.751084 0.050500 0.056 Uiso 1 1 calc R U . . .
C36 C 0.8490(5) 0.4163(3) 0.2827(3) 0.0389(11) Uani 1 1 d . . . . .
C37 C 0.7386(4) 0.6656(3) 0.0164(3) 0.0399(11) Uani 1 1 d . . . . .
C38 C 0.2455(5) 0.3138(3) 0.4563(3) 0.0397(11) Uani 1 1 d . . . . .
C39 C 0.3118(5) -0.0417(3) 0.2094(3) 0.0458(12) Uani 1 1 d . . . . .
C40 C 0.4115(5) 0.7911(3) 0.0661(3) 0.0530(15) Uani 1 1 d . . . . .
H40 H 0.407688 0.833555 0.043717 0.064 Uiso 1 1 calc R U . . .
C41 C 0.9433(5) 0.3325(3) 0.3448(4) 0.0498(14) Uani 1 1 d . . . . .
H41 H 1.008325 0.368978 0.355269 0.060 Uiso 1 1 calc R U . . .
C42 C 0.4237(5) 0.5518(3) 0.4236(3) 0.0402(11) Uani 1 1 d . . . . .
C43 C 0.6439(5) 0.7742(3) 0.3050(3) 0.0413(11) Uani 1 1 d . . . . .
C44 C -0.2047(5) 0.0982(3) 0.1660(3) 0.0480(13) Uani 1 1 d . . . . .
H44 H -0.278994 0.070553 0.160889 0.058 Uiso 1 1 calc R U . . .
C45 C 0.3778(5) 0.0806(3) 0.2478(3) 0.0404(11) Uani 1 1 d . . . . .
H45 H 0.361745 0.128641 0.257889 0.048 Uiso 1 1 calc R U . . .
C46 C 0.8459(5) 0.2127(3) 0.3509(3) 0.0482(13) Uani 1 1 d . . . . .
H46 H 0.843012 0.165461 0.365182 0.058 Uiso 1 1 calc R U . . .
C47 C 0.1543(5) 0.1234(3) 0.4577(3) 0.0450(12) Uani 1 1 d . . . . .
H47 H 0.159443 0.136939 0.506453 0.054 Uiso 1 1 calc R U . . .
C48 C 0.1208(5) 0.0516(3) 0.4304(3) 0.0479(13) Uani 1 1 d . . . . .
H48 H 0.101970 0.015653 0.460689 0.057 Uiso 1 1 calc R U . . .
C49 C 0.5780(5) 0.1278(3) 0.2790(3) 0.0466(13) Uani 1 1 d . . . . .
C50 C 0.4886(5) 0.0687(3) 0.2577(3) 0.0421(12) Uani 1 1 d . . . . .
C51 C 0.9413(5) 0.2648(3) 0.3673(4) 0.0576(16) Uani 1 1 d . . . . .
H51 H 1.005061 0.254113 0.393969 0.069 Uiso 1 1 calc R U . . .
C52 C -0.1121(4) 0.0658(3) 0.1868(3) 0.0394(11) Uani 1 1 d . . . . .
C53 C 0.3387(5) 0.5315(3) 0.5323(3) 0.0425(12) Uani 1 1 d . . . . .
H53 H 0.360963 0.581711 0.548040 0.051 Uiso 1 1 calc R U . . .
C54 C 0.2510(5) 0.4130(3) 0.5498(3) 0.0411(11) Uani 1 1 d . . . . .
H54 H 0.212653 0.379944 0.577781 0.049 Uiso 1 1 calc R U . . .
C55 C 0.6170(5) 0.7825(3) 0.3740(3) 0.0476(13) Uani 1 1 d . . . . .
H55 H 0.636180 0.828584 0.400934 0.057 Uiso 1 1 calc R U . . .
C56 C 0.2818(5) 0.4855(3) 0.5739(3) 0.0470(13) Uani 1 1 d . . . . .
H56 H 0.264035 0.503578 0.618817 0.056 Uiso 1 1 calc R U . . .
C57 C 0.6226(6) 0.8295(3) 0.0867(4) 0.0588(16) Uani 1 1 d . . . . .
H57A H 0.671345 0.837165 0.130102 0.088 Uiso 1 1 d R U . . .
H57B H 0.603396 0.876189 0.075142 0.088 Uiso 1 1 d R U . . .
H57C H 0.663135 0.808183 0.049222 0.088 Uiso 1 1 d R U . . .
C58 C 0.4207(5) -0.0572(3) 0.2223(4) 0.0555(15) Uani 1 1 d . . . . .
H58 H 0.434160 -0.106023 0.213795 0.067 Uiso 1 1 calc R U . . .
C59 C 0.1574(5) 0.0311(4) 0.0535(3) 0.0506(14) Uani 1 1 d . . . . .
C60 C 0.5098(5) -0.0032(3) 0.2473(4) 0.0538(15) Uani 1 1 d . . . . .
H60 H 0.583782 -0.014456 0.257299 0.065 Uiso 1 1 calc R U . . .
C62 C -0.1256(5) -0.0117(3) 0.1998(3) 0.0505(14) Uani 1 1 d . . . . .
H62A H -0.116729 -0.014704 0.249845 0.076 Uiso 1 1 calc R U . . .
H62B H -0.067575 -0.035317 0.176787 0.076 Uiso 1 1 calc R U . . .
H62C H -0.201492 -0.036388 0.181260 0.076 Uiso 1 1 calc R U . . .
C63 C 0.9338(5) 0.7671(3) 0.1965(4) 0.0542(15) Uani 1 1 d . . . . .
H63A H 0.881478 0.771350 0.156708 0.081 Uiso 1 1 calc R U . . .
H63B H 1.012502 0.779376 0.184494 0.081 Uiso 1 1 calc R U . . .
H63C H 0.920147 0.800586 0.236235 0.081 Uiso 1 1 calc R U . . .
C65 C 0.2172(6) -0.0987(3) 0.1755(4) 0.0623(18) Uani 1 1 d . . . . .
H65A H 0.144038 -0.081782 0.181402 0.094 Uiso 1 1 calc R U . . .
H65B H 0.218024 -0.143754 0.197129 0.094 Uiso 1 1 calc R U . . .
H65C H 0.227664 -0.107967 0.125936 0.094 Uiso 1 1 calc R U . . .
C66 C 0.0861(6) -0.0472(3) 0.3307(3) 0.0551(15) Uani 1 1 d . . . . .
H66A H 0.152897 -0.071086 0.337994 0.083 Uiso 1 1 calc R U . . .
H66B H 0.063864 -0.051000 0.280832 0.083 Uiso 1 1 calc R U . . .
H66C H 0.022942 -0.070877 0.354452 0.083 Uiso 1 1 calc R U . . .
C67 C 0.6945(7) 0.8385(3) 0.2723(4) 0.0628(18) Uani 1 1 d . . . . .
H67A H 0.741325 0.822991 0.235536 0.094 Uiso 1 1 calc R U . . .
H67B H 0.742036 0.873229 0.307471 0.094 Uiso 1 1 calc R U . . .
H67C H 0.633575 0.861723 0.252403 0.094 Uiso 1 1 calc R U . . .
C68 C 0.1701(7) 0.0144(5) -0.0205(3) 0.076(2) Uani 1 1 d D . . . .
H68A H 0.138098 0.049875 -0.046379 0.113 Uiso 1 1 calc R U . . .
H68B H 0.129644 -0.034607 -0.036662 0.113 Uiso 1 1 calc R U . . .
H68C H 0.251036 0.016615 -0.028154 0.113 Uiso 1 1 calc R U . . .
F53 F 0.1237(15) 0.6147(7) 0.4464(9) 0.159(5) Uani 0.5 1 d D U P . .
F54 F -0.0288(16) 0.5664(14) 0.4070(12) 0.258(10) Uani 0.5 1 d D U P . .
F55 F 0.0823(9) 0.4922(5) 0.3986(5) 0.092(3) Uani 0.5 1 d D U P . .
F56 F 0.0235(7) 0.5319(6) 0.5001(4) 0.091(3) Uani 0.5 1 d D U P . .
B4 B 0.0692(9) 0.5473(6) 0.4405(5) 0.067(3) Uani 0.5 1 d D U P . .
N12 N 0.1061(7) 0.2556(5) 0.6225(4) 0.087(2) Uani 1 1 d . U . . .
C61 C 0.0229(7) 0.2330(4) 0.5928(4) 0.0626(17) Uani 1 1 d . U . . .
C69 C -0.0838(10) 0.2058(6) 0.5546(5) 0.107(3) Uani 1 1 d . U . . .
H69A H -0.143111 0.197450 0.586980 0.161 Uiso 1 1 calc R U . . .
H69B H -0.078400 0.159914 0.526692 0.161 Uiso 1 1 calc R U . . .
H69C H -0.103051 0.241376 0.523997 0.161 Uiso 1 1 calc R U . . .
F1 F 0.8574(8) -0.0459(6) 0.4007(7) 0.067(2) Uani 0.746(17) 1 d D U P A 1
F3 F 0.8235(11) 0.0635(6) 0.4489(5) 0.081(3) Uani 0.746(17) 1 d D U P A 1
F8 F 0.6790(7) -0.0316(4) 0.4211(6) 0.084(2) Uani 0.746(17) 1 d D U P A 1
F9 F 0.7665(10) 0.0256(4) 0.3369(3) 0.075(2) Uani 0.746(17) 1 d D U P A 1
B02O B 0.7815(8) 0.0043(5) 0.4018(5) 0.0517(19) Uani 0.746(17) 1 d D U P A 1
F2 F 0.0259(5) 0.1312(2) -0.0817(2) 0.0764(16) Uani 0.866(6) 1 d D U P B -1
F5 F 0.0072(6) 0.2474(3) -0.0397(3) 0.0808(16) Uani 0.866(6) 1 d D U P B -1
F7 F 0.0834(7) 0.1791(3) 0.0304(3) 0.108(2) Uani 0.866(6) 1 d D U P B -1
F12 F -0.1119(7) 0.1617(5) -0.0082(4) 0.126(2) Uani 0.866(6) 1 d D U P B -1
B02V B 0.0072(11) 0.1766(6) -0.0232(5) 0.073(2) Uani 0.866(6) 1 d D U P B -1
F4 F 0.2091(4) 0.7892(3) 0.2933(3) 0.0758(16) Uani 0.789(6) 1 d D U P C 1
F6 F 0.3878(5) 0.7757(3) 0.2677(3) 0.0813(17) Uani 0.789(6) 1 d D U P C 1
F10 F 0.3183(6) 0.7431(4) 0.3747(4) 0.111(2) Uani 0.789(6) 1 d D U P C 1
F11 F 0.2724(7) 0.6745(4) 0.2828(5) 0.125(3) Uani 0.789(6) 1 d D U P C 1
B033 B 0.3017(8) 0.7516(7) 0.3092(6) 0.092(3) Uani 0.789(6) 1 d D U P C 1
F33 F 0.520(2) 0.0985(12) 0.0735(15) 0.143(6) Uani 0.252(6) 1 d D U P D 1
F34 F 0.478(2) 0.0317(15) -0.0330(13) 0.126(5) Uani 0.252(6) 1 d D U P D 1
F35 F 0.579(2) -0.0108(18) 0.0571(17) 0.126(5) Uani 0.252(6) 1 d D U P D 1
F36 F 0.3905(16) -0.0121(15) 0.0580(16) 0.130(5) Uani 0.252(6) 1 d D U P D 1
B1 B 0.4914(17) 0.0275(12) 0.0388(13) 0.127(4) Uani 0.252(6) 1 d D U P D 1
F13 F 0.835(2) -0.0546(14) 0.4118(17) 0.057(5) Uani 0.254(17) 1 d D U P A 2
F14 F 0.805(3) 0.0551(16) 0.4634(10) 0.062(5) Uani 0.254(17) 1 d D U P A 2
F15 F 0.6699(14) -0.0152(12) 0.3883(14) 0.076(4) Uani 0.254(17) 1 d D U P A 2
F16 F 0.833(3) 0.0412(11) 0.3496(11) 0.075(4) Uani 0.254(17) 1 d D U P A 2
B02P B 0.7864(17) 0.0069(12) 0.4032(10) 0.061(3) Uani 0.254(17) 1 d D U P A 2
F17 F -0.035(2) 0.1158(14) 0.0151(12) 0.063(5) Uani 0.134(6) 1 d D U P B -2
F18 F -0.049(4) 0.2125(19) -0.0360(19) 0.085(6) Uani 0.134(6) 1 d D U P B -2
F19 F -0.137(4) 0.193(2) 0.0678(19) 0.139(8) Uani 0.134(6) 1 d D U P B -2
F20 F -0.206(3) 0.123(2) -0.037(2) 0.132(8) Uani 0.134(6) 1 d D U P B -2
B02W B -0.114(3) 0.162(2) -0.0009(19) 0.093(5) Uani 0.134(6) 1 d D U P B -2
F37 F 0.563(2) -0.0077(18) 0.0770(16) 0.122(5) Uani 0.248(6) 1 d D U P D 2
F38 F 0.4094(18) -0.0481(14) -0.0018(18) 0.130(5) Uani 0.248(6) 1 d D U P D 2
F39 F 0.554(2) 0.0405(15) -0.0263(15) 0.128(5) Uani 0.248(6) 1 d D U P D 2
F40 F 0.4313(19) 0.0665(13) 0.0560(15) 0.133(6) Uani 0.248(6) 1 d D U P D 2
B1A B 0.4900(19) 0.0125(13) 0.0259(14) 0.127(4) Uani 0.248(6) 1 d D U P D 2
N13 N 0.3060(15) 0.2548(10) 0.2376(10) 0.083(3) Uani 0.456(3) 1 d D U P E 2
C1A C 0.3785(17) 0.2884(12) 0.2752(11) 0.098(2) Uani 0.456(3) 1 d D U P E 2
C1B C 0.468(2) 0.3204(13) 0.3297(12) 0.088(4) Uani 0.456(3) 1 d D U P E 2
H1BA H 0.539074 0.335169 0.308406 0.132 Uiso 0.456(3) 1 calc R U P E 2
H1BB H 0.479566 0.284295 0.361480 0.132 Uiso 0.456(3) 1 calc R U P E 2
H1BC H 0.445071 0.362979 0.355458 0.132 Uiso 0.456(3) 1 calc R U P E 2
N13A N 0.480(3) 0.3419(17) 0.3220(18) 0.102(3) Uani 0.315(3) 1 d D U P F 1
C70 C 0.517(3) 0.3932(17) 0.2921(18) 0.103(3) Uani 0.315(3) 1 d D U P F 1
C1C C 0.544(3) 0.4594(17) 0.2578(18) 0.104(3) Uani 0.315(3) 1 d D U P F 1
H1CA H 0.483892 0.460207 0.221042 0.156 Uiso 0.315(3) 1 calc R U P F 1
H1CB H 0.617082 0.459870 0.237420 0.156 Uiso 0.315(3) 1 calc R U P F 1
H1CC H 0.547702 0.502246 0.291898 0.156 Uiso 0.315(3) 1 calc R U P F 1
O2 O 0.338(2) 0.4856(14) 0.2179(14) 0.104(2) Uani 0.198(5) 1 d D U P F -1
O3 O 0.208(2) 0.4234(18) 0.2619(17) 0.093(4) Uani 0.198(5) 1 d D U P F -1
C1D C 0.406(3) 0.418(2) 0.301(2) 0.104(3) Uani 0.198(5) 1 d D U P F -1
H1DA H 0.462310 0.410729 0.267202 0.157 Uiso 0.198(5) 1 d R U P F -1
H1DB H 0.406359 0.382352 0.334183 0.157 Uiso 0.198(5) 1 d R U P F -1
H1DC H 0.425117 0.467371 0.325631 0.157 Uiso 0.198(5) 1 d R U P F -1
C1E C 0.309(2) 0.4409(16) 0.2612(15) 0.104(2) Uani 0.198(5) 1 d D U P F -1
C1F C 0.236(3) 0.5040(16) 0.1811(17) 0.106(3) Uani 0.198(5) 1 d D U P F -1
H1FA H 0.188454 0.526398 0.214530 0.128 Uiso 0.198(5) 1 calc R U P F -1
H1FB H 0.190186 0.459677 0.155640 0.128 Uiso 0.198(5) 1 calc R U P F -1
C1G C 0.277(3) 0.5563(16) 0.132(2) 0.108(4) Uani 0.198(5) 1 d D U P F -1
H1GA H 0.318031 0.601137 0.157674 0.161 Uiso 0.198(5) 1 d R U P F -1
H1GB H 0.210634 0.567530 0.104574 0.161 Uiso 0.198(5) 1 d R U P F -1
H1GC H 0.327039 0.534861 0.100287 0.161 Uiso 0.198(5) 1 d R U P F -1
O1 O 0.5453(10) 0.4308(8) 0.0248(8) 0.126(3) Uani 0.5 1 d D U P G -1
O4 O 0.5624(10) 0.5326(7) 0.1041(7) 0.096(3) Uani 0.5 1 d D U P G -1
C1K C 0.5921(9) 0.5146(9) -0.0332(8) 0.081(3) Uani 0.5 1 d D U P G -1
H1KA H 0.522948 0.516581 -0.062429 0.122 Uiso 0.5 1 calc R U P G -1
H1KB H 0.626528 0.472570 -0.050744 0.122 Uiso 0.5 1 calc R U P G -1
H1KC H 0.646351 0.559294 -0.034180 0.122 Uiso 0.5 1 calc R U P G -1
C1L C 0.5635(15) 0.5077(10) 0.0375(9) 0.124(3) Uani 0.5 1 d D U P G -1
C1M C 0.5168(16) 0.4051(10) 0.0914(11) 0.115(3) Uani 0.5 1 d D U P G -1
C1N C 0.503(2) 0.3245(10) 0.0726(15) 0.138(4) Uani 0.5 1 d D U P G -1
H1NA H 0.527742 0.305400 0.115026 0.207 Uiso 0.5 1 d R U P G -1
H1NB H 0.549341 0.310769 0.035072 0.207 Uiso 0.5 1 d R U P G -1
H1NC H 0.422576 0.304134 0.059339 0.207 Uiso 0.5 1 d R U P G -1
F4A F 0.3571(14) -0.1560(11) 0.3530(8) 0.069(6) Uani 0.211(6) 1 d D U P C 2
B0 B 0.438(3) -0.110(2) 0.4005(17) 0.160(9) Uani 0.211(6) 1 d D U P C 2
F6A F 0.543(3) -0.110(3) 0.371(2) 0.216(13) Uani 0.211(6) 1 d D U P C 2
F10A F 0.393(3) -0.0562(19) 0.4252(18) 0.160(9) Uani 0.211(6) 1 d D U P C 2
F11A F 0.460(4) -0.133(2) 0.4689(17) 0.186(11) Uani 0.211(6) 1 d D U P C 2
N14 N 0.3976(13) 0.0042(8) 0.4158(7) 0.088(3) Uani 0.520(9) 1 d D U P C -2
C1H C 0.4038(15) 0.0674(8) 0.4169(8) 0.090(3) Uani 0.520(9) 1 d D U P C -2
C1I C 0.4459(17) 0.1474(9) 0.4341(9) 0.095(4) Uani 0.520(9) 1 d D U P C -2
H1IA H 0.479586 0.166769 0.393739 0.142 Uiso 0.520(9) 1 calc R U P C -2
H1IB H 0.503452 0.155069 0.473455 0.142 Uiso 0.520(9) 1 calc R U P C -2
H1IC H 0.382013 0.172426 0.446236 0.142 Uiso 0.520(9) 1 calc R U P C -2
C72 C 0.7700(6) 0.6558(4) -0.0552(3) 0.0591(16) Uani 1 1 d . . . . .
H72A H 0.702565 0.654438 -0.087119 0.089 Uiso 1 1 calc R U . . .
H72B H 0.800221 0.610021 -0.063325 0.089 Uiso 1 1 calc R U . . .
H72C H 0.828127 0.696415 -0.063031 0.089 Uiso 1 1 calc R U . . .
O7 O 0.3867(15) 0.4270(13) 0.2022(8) 0.108(2) Uani 0.302(5) 1 d D U P F -2
O8 O 0.537(2) 0.3888(13) 0.1524(13) 0.116(3) Uani 0.302(5) 1 d D U P F -2
C1J C 0.527(3) 0.5184(13) 0.1714(18) 0.099(3) Uani 0.302(5) 1 d D U P F -2
H1JA H 0.461374 0.543738 0.163786 0.148 Uiso 0.302(5) 1 calc R U P F -2
H1JB H 0.575715 0.523592 0.133022 0.148 Uiso 0.302(5) 1 calc R U P F -2
H1JC H 0.569808 0.539503 0.215166 0.148 Uiso 0.302(5) 1 calc R U P F -2
C1S C 0.4850(19) 0.4399(13) 0.1749(12) 0.109(2) Uani 0.302(5) 1 d D U P F -2
C1T C 0.275(2) 0.3975(11) 0.2319(14) 0.106(2) Uani 0.302(5) 1 d D U P F -2
H1TA H 0.219933 0.367800 0.196287 0.128 Uiso 0.302(5) 1 calc R U P F -2
H1TB H 0.287800 0.369518 0.271584 0.128 Uiso 0.302(5) 1 calc R U P F -2
C1U C 0.243(2) 0.469368 0.2538(15) 0.100(4) Uani 0.302(5) 1 d D U P F -2
H1UA H 0.213584 0.450555 0.295580 0.150 Uiso 0.302(5) 1 d R U P F -2
H1UB H 0.179268 0.470528 0.219767 0.150 Uiso 0.302(5) 1 d R U P F -2
H1UC H 0.284906 0.518685 0.266087 0.150 Uiso 0.302(5) 1 d R U P F -2
N15 N 0.6514(14) 0.2856(7) 0.4625(8) 0.088(4) Uani 0.480(9) 1 d D U P C -1
C71 C 0.594(2) 0.1485(8) 0.4775(11) 0.103(4) Uani 0.480(9) 1 d D U P C -1
H71A H 0.634703 0.119514 0.445738 0.155 Uiso 0.480(9) 1 calc R U P C -1
H71B H 0.511816 0.130351 0.470065 0.155 Uiso 0.480(9) 1 calc R U P C -1
H71C H 0.619939 0.144499 0.525554 0.155 Uiso 0.480(9) 1 calc R U P C -1
C64 C 0.6154(16) 0.2249(8) 0.4643(10) 0.099(4) Uani 0.480(9) 1 d D U P C -1
C73 C 0.216(2) 0.3552(16) 0.2556(14) 0.066(7) Uani 0.229(3) 1 d D U P H 3
H73A H 0.278511 0.387425 0.283319 0.099 Uiso 0.229(3) 1 calc R U P H 3
H73B H 0.149415 0.348350 0.282919 0.099 Uiso 0.229(3) 1 calc R U P H 3
H73C H 0.196135 0.377028 0.213607 0.099 Uiso 0.229(3) 1 calc R U P H 3
N16 N 0.281(2) 0.2286(13) 0.2093(14) 0.058(5) Uani 0.229(3) 1 d D U P H 3
C1O C 0.252(4) 0.2833(17) 0.236(2) 0.093(5) Uani 0.229(3) 1 d D U P H 3

loop_
_atom_site_aniso_label
_atom_site_aniso_U_11
_atom_site_aniso_U_22
_atom_site_aniso_U_33
_atom_site_aniso_U_23
_atom_site_aniso_U_13
_atom_site_aniso_U_12
Pd01 0.02906(19) 0.02220(18) 0.03255(19) 0.00779(13) 0.00555(13) 0.00243(12)
Pd02 0.0344(2) 0.0286(2) 0.0382(2) -0.00049(14) 0.00470(14) 0.00387(14)
N1 0.033(2) 0.0253(19) 0.0320(19) 0.0037(15) 0.0057(15) 0.0031(15)
N2 0.036(2) 0.0265(19) 0.037(2) 0.0069(16) 0.0065(16) 0.0071(16)
N3 0.033(2) 0.034(2) 0.037(2) 0.0095(17) 0.0057(17) 0.0038(16)
N4 0.038(2) 0.030(2) 0.038(2) 0.0007(17) 0.0041(17) 0.0051(17)
N5 0.036(2) 0.032(2) 0.038(2) -0.0008(17) 0.0045(17) 0.0027(17)
N6 0.035(2) 0.028(2) 0.040(2) 0.0083(16) 0.0060(17) 0.0050(16)
N7 0.038(2) 0.039(2) 0.033(2) 0.0053(17) 0.0059(17) 0.0098(17)
N8 0.034(2) 0.035(2) 0.044(2) 0.0079(18) 0.0045(17) 0.0097(17)
N9 0.033(2) 0.040(2) 0.033(2) 0.0036(17) 0.0048(16) 0.0115(17)
N10 0.040(2) 0.032(2) 0.045(2) -0.0010(18) 0.0062(18) 0.0063(18)
N11 0.042(2) 0.048(3) 0.038(3) -0.0023(19) 0.0041(18) 0.011(2)
C1 0.032(2) 0.029(2) 0.033(2) 0.0038(18) 0.0084(18) 0.0030(18)
C2 0.030(2) 0.040(3) 0.029(2) 0.0009(19) 0.0052(17) 0.0118(19)
C3 0.041(3) 0.031(2) 0.028(2) 0.0033(18) 0.0055(19) 0.0107(19)
C4 0.037(2) 0.032(2) 0.039(3) 0.011(2) 0.006(2) 0.0105(19)
C5 0.039(3) 0.045(3) 0.038(3) 0.000(2) 0.007(2) 0.013(2)
C6 0.035(2) 0.035(3) 0.039(3) 0.005(2) 0.006(2) 0.008(2)
C7 0.034(2) 0.042(3) 0.032(2) 0.004(2) 0.0008(19) 0.013(2)
C8 0.043(3) 0.041(3) 0.037(3) 0.000(2) 0.001(2) 0.006(2)
C9 0.031(2) 0.047(3) 0.042(3) 0.000(2) -0.003(2) 0.013(2)
C10 0.037(3) 0.038(3) 0.035(2) 0.002(2) 0.0018(19) 0.012(2)
C11 0.032(2) 0.046(3) 0.035(2) 0.007(2) 0.0030(19) 0.013(2)
C12 0.041(3) 0.036(3) 0.037(3) -0.001(2) 0.008(2) 0.008(2)
C13 0.036(2) 0.034(3) 0.039(3) -0.002(2) 0.005(2) 0.003(2)
C14 0.037(2) 0.034(2) 0.035(2) 0.0059(19) 0.0088(19) 0.007(2)
C15 0.040(3) 0.039(3) 0.040(3) 0.002(2) 0.009(2) 0.012(2)
C16 0.044(3) 0.034(3) 0.048(3) 0.005(2) 0.005(2) 0.005(2)
C17 0.037(2) 0.031(2) 0.032(2) 0.0006(18) 0.0062(19) -0.0009(19)
C18 0.037(3) 0.030(2) 0.043(3) 0.001(2) 0.005(2) 0.0045(19)
C19 0.037(2) 0.030(2) 0.036(2) 0.0087(19) 0.0065(19) 0.0072(19)
C20 0.035(2) 0.032(2) 0.034(2) 0.0040(19) 0.0020(19) 0.0050(19)
C21 0.041(3) 0.042(3) 0.038(3) 0.015(2) 0.011(2) 0.013(2)
C22 0.045(3) 0.036(3) 0.034(2) 0.003(2) 0.007(2) 0.015(2)
C23 0.047(3) 0.043(3) 0.041(3) 0.010(2) 0.010(2) 0.013(2)
C24 0.037(2) 0.038(3) 0.032(2) -0.0027(19) 0.0062(19) 0.013(2)
C25 0.038(3) 0.037(3) 0.040(3) 0.009(2) 0.008(2) 0.015(2)
C26 0.036(3) 0.043(3) 0.042(3) 0.000(2) 0.000(2) 0.005(2)
C27 0.036(3) 0.048(3) 0.057(3) -0.001(3) 0.007(2) 0.011(2)
C28 0.048(3) 0.029(2) 0.051(3) 0.013(2) 0.004(2) 0.007(2)
C29 0.031(2) 0.042(3) 0.050(3) -0.004(2) 0.003(2) -0.002(2)
C30 0.037(3) 0.045(3) 0.043(3) -0.003(2) 0.000(2) 0.016(2)
C31 0.040(3) 0.033(3) 0.042(3) 0.000(2) 0.002(2) 0.004(2)
C32 0.040(3) 0.042(3) 0.055(3) 0.007(2) 0.005(2) 0.009(2)
C33 0.059(3) 0.049(3) 0.041(3) 0.008(2) 0.014(2) 0.017(3)
C34 0.035(2) 0.033(3) 0.049(3) 0.004(2) 0.006(2) 0.005(2)
C35 0.044(3) 0.046(3) 0.053(3) 0.011(2) -0.001(2) 0.018(2)
C36 0.046(3) 0.037(3) 0.037(3) 0.005(2) 0.009(2) 0.015(2)
C37 0.036(3) 0.040(3) 0.044(3) 0.005(2) 0.003(2) 0.010(2)
C38 0.043(3) 0.039(3) 0.037(3) 0.003(2) 0.001(2) 0.004(2)
C39 0.045(3) 0.033(3) 0.059(3) -0.002(2) 0.009(2) 0.006(2)
C40 0.057(3) 0.040(3) 0.068(4) 0.024(3) 0.005(3) 0.017(3)
C41 0.036(3) 0.040(3) 0.074(4) 0.011(3) -0.001(3) 0.006(2)
C42 0.050(3) 0.039(3) 0.037(3) 0.011(2) 0.012(2) 0.014(2)
C43 0.049(3) 0.030(2) 0.047(3) 0.002(2) 0.010(2) 0.010(2)
C44 0.032(3) 0.049(3) 0.060(3) -0.002(3) 0.011(2) -0.001(2)
C45 0.042(3) 0.033(3) 0.046(3) 0.002(2) 0.004(2) 0.005(2)
C46 0.044(3) 0.038(3) 0.066(4) 0.020(3) -0.003(3) 0.010(2)
C47 0.053(3) 0.041(3) 0.040(3) 0.002(2) 0.005(2) 0.008(2)
C48 0.056(3) 0.042(3) 0.046(3) 0.012(2) 0.006(2) 0.003(2)
C49 0.040(3) 0.042(3) 0.058(3) 0.005(2) 0.007(2) 0.006(2)
C50 0.038(3) 0.038(3) 0.051(3) 0.004(2) 0.008(2) 0.007(2)
C51 0.038(3) 0.049(3) 0.087(5) 0.025(3) -0.014(3) 0.008(2)
C52 0.038(3) 0.038(3) 0.040(3) -0.002(2) 0.010(2) 0.000(2)
C53 0.052(3) 0.033(3) 0.043(3) 0.002(2) 0.013(2) 0.004(2)
C54 0.043(3) 0.041(3) 0.040(3) 0.007(2) 0.012(2) 0.003(2)
C55 0.060(3) 0.039(3) 0.045(3) 0.001(2) 0.010(3) 0.013(2)
C56 0.060(3) 0.047(3) 0.035(3) 0.000(2) 0.018(2) 0.009(3)
C57 0.061(4) 0.039(3) 0.078(4) 0.029(3) 0.007(3) -0.002(3)
C58 0.051(3) 0.033(3) 0.083(4) -0.004(3) 0.009(3) 0.012(2)
C59 0.041(3) 0.065(4) 0.048(4) 0.007(3) 0.001(2) 0.014(3)
C60 0.045(3) 0.043(3) 0.077(4) 0.008(3) 0.013(3) 0.013(2)
C62 0.048(3) 0.042(3) 0.058(3) 0.001(3) 0.011(3) -0.005(2)
C63 0.051(3) 0.043(3) 0.064(4) 0.017(3) 0.000(3) -0.012(3)
C65 0.056(4) 0.037(3) 0.088(5) -0.017(3) 0.006(3) 0.003(3)
C66 0.073(4) 0.033(3) 0.058(4) 0.006(3) 0.008(3) 0.003(3)
C67 0.095(5) 0.028(3) 0.064(4) 0.002(3) 0.028(4) -0.003(3)
C68 0.069(5) 0.122(7) 0.041(3) 0.004(4) 0.010(3) 0.038(5)
F53 0.204(14) 0.113(8) 0.161(14) 0.016(8) -0.019(11) 0.036(8)
F54 0.200(15) 0.35(3) 0.25(2) 0.07(2) -0.053(15) 0.131(14)
F55 0.104(7) 0.093(6) 0.075(6) 0.003(4) 0.008(5) 0.008(5)
F56 0.060(6) 0.162(10) 0.050(4) -0.033(6) -0.024(4) 0.056(6)
B4 0.039(6) 0.101(8) 0.051(6) -0.037(6) -0.029(5) 0.024(6)
N12 0.082(5) 0.105(5) 0.076(4) -0.001(4) 0.017(4) 0.022(4)
C61 0.083(5) 0.061(4) 0.047(3) 0.003(3) 0.016(3) 0.016(4)
C69 0.114(7) 0.118(7) 0.078(6) -0.008(5) 0.002(5) -0.003(6)
F1 0.074(4) 0.061(4) 0.070(5) 0.008(3) 0.005(4) 0.024(4)
F3 0.124(6) 0.045(4) 0.066(4) -0.004(4) -0.005(4) 0.002(4)
F8 0.073(4) 0.083(4) 0.093(5) 0.003(4) 0.026(4) -0.002(3)
F9 0.114(6) 0.065(4) 0.051(3) 0.014(3) -0.007(3) 0.024(4)
B02O 0.071(4) 0.042(4) 0.045(4) 0.009(3) 0.007(3) 0.014(3)
F2 0.143(5) 0.049(2) 0.039(2) 0.0036(18) 0.003(2) 0.026(3)
F5 0.100(4) 0.070(3) 0.076(3) -0.001(3) 0.008(3) 0.030(3)
F7 0.166(6) 0.089(4) 0.069(3) -0.002(3) -0.039(4) 0.047(4)
F12 0.129(5) 0.130(5) 0.108(5) 0.004(4) 0.025(4) -0.016(4)
B02V 0.097(6) 0.073(5) 0.041(4) 0.009(4) 0.014(4) -0.012(5)
F4 0.043(3) 0.077(3) 0.100(4) -0.002(3) -0.009(2) -0.002(2)
F6 0.074(3) 0.066(3) 0.108(4) 0.000(3) 0.034(3) 0.020(3)
F10 0.097(5) 0.132(6) 0.124(6) 0.040(5) 0.041(4) 0.052(4)
F11 0.097(5) 0.121(6) 0.156(7) 0.023(5) -0.002(5) 0.017(5)
B033 0.034(4) 0.151(8) 0.079(6) -0.030(6) -0.020(4) 0.019(5)
F33 0.104(11) 0.120(10) 0.218(14) 0.075(10) -0.007(11) 0.032(9)
F34 0.066(8) 0.124(8) 0.204(12) 0.081(9) -0.008(8) 0.033(7)
F35 0.066(7) 0.123(8) 0.204(12) 0.075(9) -0.004(8) 0.031(6)
F36 0.067(7) 0.134(9) 0.204(13) 0.076(9) -0.006(8) 0.029(7)
B1 0.068(7) 0.123(8) 0.204(12) 0.078(8) -0.007(7) 0.031(6)
F13 0.087(9) 0.042(7) 0.047(8) 0.013(6) 0.017(7) 0.017(7)
F14 0.101(10) 0.039(8) 0.045(8) -0.004(7) 0.016(7) 0.015(7)
F15 0.073(8) 0.075(8) 0.076(9) 0.001(8) -0.013(7) 0.016(7)
F16 0.110(10) 0.066(8) 0.055(7) 0.019(6) 0.012(8) 0.020(8)
B02P 0.082(6) 0.049(6) 0.053(6) 0.007(6) 0.007(6) 0.014(6)
F17 0.085(10) 0.071(9) 0.040(8) 0.032(8) 0.039(8) 0.006(8)
F18 0.101(11) 0.078(10) 0.074(10) 0.012(10) 0.028(10) -0.001(10)
F19 0.150(15) 0.134(15) 0.117(14) 0.000(14) 0.008(14) -0.017(14)
F20 0.138(15) 0.130(15) 0.112(14) 0.004(14) 0.004(14) -0.016(14)
B02W 0.110(8) 0.094(8) 0.069(8) 0.010(8) 0.018(8) -0.011(8)
F37 0.061(7) 0.120(9) 0.202(13) 0.073(9) -0.002(8) 0.033(7)
F38 0.068(7) 0.128(9) 0.207(13) 0.077(9) -0.012(8) 0.029(7)
F39 0.075(8) 0.120(8) 0.204(12) 0.082(9) -0.011(8) 0.032(7)
F40 0.075(9) 0.126(10) 0.213(14) 0.064(11) -0.014(10) 0.043(8)
B1A 0.068(7) 0.123(8) 0.204(12) 0.079(9) -0.007(7) 0.031(6)
N13 0.075(6) 0.086(6) 0.093(6) 0.021(5) 0.010(5) 0.016(5)
C1A 0.087(4) 0.100(4) 0.105(4) 0.007(4) 0.000(4) 0.016(4)
C1B 0.082(6) 0.087(7) 0.094(6) 0.002(6) 0.009(5) 0.015(6)
N13A 0.092(4) 0.102(5) 0.108(5) 0.000(4) 0.000(4) 0.016(4)
C70 0.092(4) 0.104(5) 0.110(4) 0.001(4) -0.001(4) 0.018(4)
C1C 0.092(4) 0.105(4) 0.112(4) -0.001(4) -0.001(4) 0.015(4)
O2 0.094(4) 0.103(4) 0.111(4) 0.002(4) -0.004(4) 0.016(4)
O3 0.088(5) 0.098(7) 0.092(6) 0.009(6) -0.010(6) 0.023(6)
C1D 0.094(4) 0.105(4) 0.110(4) 0.003(4) -0.002(4) 0.016(4)
C1E 0.095(4) 0.105(4) 0.111(4) 0.001(4) -0.001(4) 0.016(4)
C1F 0.097(5) 0.107(5) 0.112(5) 0.003(4) -0.002(4) 0.016(4)
C1G 0.098(7) 0.106(7) 0.115(7) 0.003(6) -0.006(6) 0.015(6)
O1 0.116(5) 0.119(5) 0.137(5) -0.001(4) -0.002(4) 0.016(4)
O4 0.069(5) 0.075(5) 0.133(5) -0.005(5) -0.020(5) 0.004(4)
C1K 0.023(5) 0.080(7) 0.129(6) -0.001(6) -0.036(5) 0.000(5)
C1L 0.113(5) 0.115(5) 0.138(5) 0.004(5) -0.005(5) 0.015(5)
C1M 0.102(4) 0.111(4) 0.125(4) 0.001(4) -0.004(4) 0.014(4)
C1N 0.135(8) 0.126(6) 0.144(8) -0.009(7) 0.007(7) 0.010(7)
F4A 0.053(9) 0.087(12) 0.044(8) -0.040(8) 0.000(7) -0.027(8)
B0 0.133(15) 0.203(17) 0.130(14) -0.002(14) 0.017(13) -0.006(14)
F6A 0.19(2) 0.25(2) 0.19(2) 0.00(2) -0.01(2) 0.00(2)
F10A 0.128(15) 0.216(18) 0.126(15) -0.002(15) 0.028(13) -0.001(15)
F11A 0.163(16) 0.221(17) 0.163(16) 0.006(14) 0.020(13) 0.000(14)
N14 0.102(7) 0.108(7) 0.077(6) 0.032(6) 0.052(6) 0.053(7)
C1H 0.108(7) 0.113(6) 0.080(6) 0.047(6) 0.054(6) 0.073(6)
C1I 0.103(8) 0.121(7) 0.074(7) 0.014(7) 0.032(7) 0.049(7)
C72 0.062(4) 0.079(5) 0.037(3) 0.000(3) 0.008(3) 0.020(3)
O7 0.097(4) 0.107(4) 0.115(4) 0.002(4) -0.001(4) 0.014(4)
O8 0.108(5) 0.111(5) 0.122(6) -0.007(5) -0.002(5) 0.009(5)
C1J 0.082(6) 0.095(5) 0.115(6) -0.008(6) -0.008(6) 0.019(5)
C1S 0.097(4) 0.108(4) 0.117(4) 0.002(4) -0.003(3) 0.015(3)
C1T 0.095(4) 0.108(4) 0.112(4) 0.002(4) -0.005(4) 0.015(4)
C1U 0.088(7) 0.111(7) 0.099(7) 0.007(7) -0.024(6) 0.026(6)
N15 0.113(8) 0.083(7) 0.075(7) 0.000(6) 0.025(6) 0.040(7)
C71 0.122(8) 0.114(8) 0.088(8) 0.019(7) 0.028(7) 0.056(8)
C64 0.121(8) 0.118(8) 0.076(7) 0.019(7) 0.046(7) 0.063(8)
C73 0.024(10) 0.127(18) 0.044(12) 0.012(13) -0.014(9) 0.010(12)
N16 0.037(8) 0.070(10) 0.078(10) 0.059(8) 0.008(8) 0.004(8)
C1O 0.077(8) 0.104(9) 0.094(8) 0.022(8) 0.000(8) -0.001(8)

loop_
_atom_type_symbol
_atom_type_description
_atom_type_scat_dispersion_real
_atom_type_scat_dispersion_imag
_atom_type_scat_source
C C 0.0137 0.0067 'International Tables Vol C Tables 4.2.6.8 and 6.1.1.4'
H H 0.0000 0.0000 'International Tables Vol C Tables 4.2.6.8 and 6.1.1.4'
B B 0.0070 0.0029 'International Tables Vol C Tables 4.2.6.8 and 6.1.1.4'
F F 0.0583 0.0400 'International Tables Vol C Tables 4.2.6.8 and 6.1.1.4'
N N 0.0241 0.0134 'International Tables Vol C Tables 4.2.6.8 and 6.1.1.4'
O O 0.0389 0.0241 'International Tables Vol C Tables 4.2.6.8 and 6.1.1.4'
Pd Pd 0.0375 3.1039 'International Tables Vol C Tables 4.2.6.8 and 6.1.1.4'

loop_
_geom_angle_atom_site_label_1
_geom_angle_atom_site_label_2
_geom_angle_atom_site_label_3
_geom_angle
_geom_angle_site_symmetry_1
_geom_angle_site_symmetry_3
_geom_angle_publ_flag
N2 Pd01 N1 89.52(15) . . ?
N2 Pd01 N6 91.19(16) . . ?
N3 Pd01 N1 90.34(16) . . ?
N3 Pd01 N2 179.86(17) . . ?
N3 Pd01 N6 88.94(16) . . ?
N6 Pd01 N1 175.10(15) . . ?
N4 Pd02 N5 92.55(17) . . ?
N4 Pd02 N10 89.57(17) . . ?
N10 Pd02 N5 173.64(17) . . ?
N11 Pd02 N4 177.39(18) . . ?
N11 Pd02 N5 88.96(18) . . ?
N11 Pd02 N10 88.71(18) . . ?
C1 N1 Pd01 115.7(3) . . ?
C1 N1 C17 120.5(4) . . ?
C17 N1 Pd01 123.8(3) . . ?
C4 N2 Pd01 117.8(3) . . ?
C43 N2 Pd01 122.3(3) . . ?
C43 N2 C4 119.9(4) . . ?
C37 N3 Pd01 175.8(4) . . ?
C16 N4 Pd02 124.3(3) . . ?
C18 N4 Pd02 115.4(3) . . ?
C18 N4 C16 120.1(4) . . ?
C13 N5 Pd02 116.3(3) . . ?
C52 N5 Pd02 122.8(4) . . ?
C52 N5 C13 120.4(4) . . ?
C19 N6 Pd01 115.1(3) . . ?
C19 N6 C28 119.8(4) . . ?
C28 N6 Pd01 124.8(3) . . ?
C20 N7 C14 116.5(4) . . ?
C34 N8 C25 116.0(4) . . ?
C24 N9 C2 116.1(4) . . ?
C39 N10 Pd02 125.9(4) . . ?
C45 N10 Pd02 114.2(3) . . ?
C45 N10 C39 119.9(5) . . ?
C59 N11 Pd02 175.4(5) . . ?
N1 C1 H1 119.1 . . ?
N1 C1 C3 121.7(4) . . ?
C3 C1 H1 119.1 . . ?
N9 C2 C7 117.1(4) . . ?
N9 C2 C10 124.1(5) . . ?
C10 C2 C7 118.9(5) . . ?
C1 C3 C22 121.0(5) . . ?
C1 C3 C30 118.3(4) . . ?
C30 C3 C22 120.7(5) . . ?
N2 C4 H4 119.1 . . ?
N2 C4 C21 121.9(5) . . ?
C21 C4 H4 119.1 . . ?
C15 C5 C12 175.3(6) . . ?
C19 C6 C11 120.6(4) . . ?
C19 C6 C35 118.1(5) . . ?
C35 C6 C11 121.4(5) . . ?
C2 C7 H1GB 124.5 . . ?
C11 C7 C2 174.4(5) . . ?
C11 C7 H1GB 60.2 . . ?
C38 C8 C31 178.3(6) . . ?
C10 C9 H9 120.7 . . ?
C10 C9 C26 118.6(5) . . ?
C26 C9 H9 120.7 . . ?
C2 C10 H10 120.6 . . ?
C9 C10 C2 118.8(5) . . ?
C9 C10 H10 120.6 . . ?
C6 C11 H1GB 134.1 . . ?
C7 C11 C6 176.1(5) . . ?
C7 C11 H1GB 46.0 . . ?
C13 C12 C5 122.0(5) . . ?
C13 C12 C27 117.9(5) . . ?
C27 C12 C5 120.1(5) . . ?
N5 C13 C12 122.4(5) . . ?
N5 C13 H13 118.8 . . ?
C12 C13 H13 118.8 . . ?
N7 C14 C42 117.9(4) . . ?
N7 C14 C53 123.1(5) . . ?
C53 C14 C42 119.0(5) . . ?
C5 C15 C24 175.0(6) . . ?
N4 C16 C48 119.5(5) . . ?
N4 C16 C66 120.0(5) . . ?
C48 C16 C66 120.4(5) . . ?
N1 C17 C29 119.8(4) . . ?
N1 C17 C63 120.2(5) . . ?
C29 C17 C63 120.1(5) . . ?
N4 C18 H18 118.8 . . ?
N4 C18 C31 122.3(5) . . ?
C31 C18 H18 118.8 . . ?
N6 C19 C6 122.5(4) . . ?
N6 C19 H19 118.8 . . ?
C6 C19 H19 118.8 . . ?
N7 C20 C38 116.6(4) . . ?
N7 C20 C54 124.0(5) . . ?
C54 C20 C38 119.4(5) . . ?
C4 C21 C23 121.9(5) . . ?
C4 C21 C33 118.4(5) . . ?
C33 C21 C23 119.8(5) . . ?
C36 C22 C3 174.7(6) . . ?
C42 C23 C21 173.1(6) . . ?
N9 C24 C15 117.4(4) . . ?
N9 C24 C26 123.6(5) . . ?
C26 C24 C15 119.0(5) . . ?
N8 C25 C36 117.0(4) . . ?
N8 C25 C41 123.7(5) . . ?
C41 C25 C36 119.3(5) . . ?
C9 C26 C24 118.8(5) . . ?
C9 C26 H26 120.6 . . ?
C24 C26 H26 120.6 . . ?
C12 C27 H27 120.3 . . ?
C44 C27 C12 119.3(5) . . ?
C44 C27 H27 120.3 . . ?
N6 C28 C40 120.0(5) . . ?
N6 C28 C57 119.8(5) . . ?
C40 C28 C57 120.2(5) . . ?
C17 C29 H29 119.7 . . ?
C30 C29 C17 120.5(5) . . ?
C30 C29 H29 119.7 . . ?
C3 C30 H30 120.4 . . ?
C29 C30 C3 119.2(5) . . ?
C29 C30 H30 120.4 . . ?
C18 C31 C8 119.3(5) . . ?
C47 C31 C8 122.4(5) . . ?
C47 C31 C18 118.3(5) . . ?
C49 C32 C34 174.7(6) . . ?
C21 C33 H33 120.2 . . ?
C55 C33 C21 119.6(5) . . ?
C55 C33 H33 120.2 . . ?
N8 C34 C32 117.0(5) . . ?
N8 C34 C46 124.2(5) . . ?
C46 C34 C32 118.8(5) . . ?
C6 C35 H35 120.5 . . ?
C40 C35 C6 119.1(5) . . ?
C40 C35 H35 120.5 . . ?
C22 C36 C25 174.7(6) . . ?
N3 C37 C72 178.9(6) . . ?
C8 C38 C20 177.5(6) . . ?
N10 C39 C58 119.4(5) . . ?
N10 C39 C65 119.1(5) . . ?
C58 C39 C65 121.4(5) . . ?
C28 C40 H40 119.7 . . ?
C35 C40 C28 120.5(5) . . ?
C35 C40 H40 119.7 . . ?
C25 C41 H41 120.7 . . ?
C51 C41 C25 118.6(5) . . ?
C51 C41 H41 120.7 . . ?
C23 C42 C14 173.5(6) . . ?
N2 C43 C55 120.0(5) . . ?
N2 C43 C67 120.1(5) . . ?
C55 C43 C67 119.9(5) . . ?
C27 C44 H44 119.5 . . ?
C27 C44 C52 120.9(5) . . ?
C52 C44 H44 119.5 . . ?
N10 C45 H45 118.6 . . ?
N10 C45 C50 122.9(5) . . ?
C50 C45 H45 118.6 . . ?
C34 C46 H46 120.9 . . ?
C51 C46 C34 118.1(5) . . ?
C51 C46 H46 120.9 . . ?
C31 C47 H47 120.7 . . ?
C48 C47 C31 118.7(5) . . ?
C48 C47 H47 120.7 . . ?
C16 C48 H48 119.5 . . ?
C47 C48 C16 121.0(5) . . ?
C47 C48 H48 119.5 . . ?
C32 C49 C50 177.0(7) . . ?
C45 C50 C49 120.6(5) . . ?
C45 C50 C60 117.9(5) . . ?
C60 C50 C49 121.5(5) . . ?
C41 C51 H51 120.3 . . ?
C46 C51 C41 119.4(5) . . ?
C46 C51 H51 120.3 . . ?
N5 C52 C44 119.0(5) . . ?
N5 C52 C62 119.1(5) . . ?
C44 C52 C62 121.8(5) . . ?
C14 C53 H53 120.5 . . ?
C56 C53 C14 119.1(5) . . ?
C56 C53 H53 120.5 . . ?
C20 C54 H54 120.9 . . ?
C56 C54 C20 118.1(5) . . ?
C56 C54 H54 120.9 . . ?
C33 C55 C43 120.2(5) . . ?
C33 C55 H55 119.9 . . ?
C43 C55 H55 119.9 . . ?
C53 C56 C54 119.2(5) . . ?
C53 C56 H56 120.4 . . ?
C54 C56 H56 120.4 . . ?
C28 C57 H57A 109.6 . . ?
C28 C57 H57B 109.6 . . ?
C28 C57 H57C 109.2 . . ?
H57A C57 H57B 109.4 . . ?
H57A C57 H57C 109.5 . . ?
H57B C57 H57C 109.5 . . ?
C39 C58 H58 119.4 . . ?
C60 C58 C39 121.2(5) . . ?
C60 C58 H58 119.4 . . ?
N11 C59 C68 179.2(8) . . ?
C50 C60 H60 120.8 . . ?
C58 C60 C50 118.5(6) . . ?
C58 C60 H60 120.8 . . ?
C52 C62 H62A 109.5 . . ?
C52 C62 H62B 109.5 . . ?
C52 C62 H62C 109.5 . . ?
H62A C62 H62B 109.5 . . ?
H62A C62 H62C 109.5 . . ?
H62B C62 H62C 109.5 . . ?
C17 C63 H63A 109.5 . . ?
C17 C63 H63B 109.5 . . ?
C17 C63 H63C 109.5 . . ?
H63A C63 H63B 109.5 . . ?
H63A C63 H63C 109.5 . . ?
H63B C63 H63C 109.5 . . ?
C39 C65 H65A 109.5 . . ?
C39 C65 H65B 109.5 . . ?
C39 C65 H65C 109.5 . . ?
H65A C65 H65B 109.5 . . ?
H65A C65 H65C 109.5 . . ?
H65B C65 H65C 109.5 . . ?
C16 C66 H66A 109.5 . . ?
C16 C66 H66B 109.5 . . ?
C16 C66 H66C 109.5 . . ?
H66A C66 H66B 109.5 . . ?
H66A C66 H66C 109.5 . . ?
H66B C66 H66C 109.5 . . ?
C43 C67 H67A 109.5 . . ?
C43 C67 H67B 109.5 . . ?
C43 C67 H67C 109.5 . . ?
H67A C67 H67B 109.5 . . ?
H67A C67 H67C 109.5 . . ?
H67B C67 H67C 109.5 . . ?
C59 C68 H68A 109.5 . . ?
C59 C68 H68B 109.5 . . ?
C59 C68 H68C 109.5 . . ?
H68A C68 H68B 109.5 . . ?
H68A C68 H68C 109.5 . . ?
H68B C68 H68C 109.5 . . ?
F56 F56 B4 114.8(11) 2_566 . ?
F53 B4 F54 92.5(13) . . ?
F53 B4 F56 111.1(10) . . ?
F55 B4 F53 129.4(13) . . ?
F55 B4 F54 99.6(12) . . ?
F55 B4 F56 115.7(11) . . ?
F56 B4 F54 97.3(12) . . ?
N12 C61 C69 178.7(10) . . ?
C61 C69 H69A 109.5 . . ?
C61 C69 H69B 109.5 . . ?
C61 C69 H69C 109.5 . . ?
H69A C69 H69B 109.5 . . ?
H69A C69 H69C 109.5 . . ?
H69B C69 H69C 109.5 . . ?
F3 B02O F1 109.6(7) . . ?
F3 B02O F8 110.9(7) . . ?
F8 B02O F1 106.4(7) . . ?
F9 B02O F1 109.5(7) . . ?
F9 B02O F3 110.1(7) . . ?
F9 B02O F8 110.2(8) . . ?
F2 B02V F12 109.9(8) . . ?
F5 B02V F2 110.3(7) . . ?
F5 B02V F12 97.3(10) . . ?
F7 B02V F2 114.3(11) . . ?
F7 B02V F5 108.0(8) . . ?
F7 B02V F12 115.8(8) . . ?
F4 B033 F11 110.2(7) . . ?
F6 B033 F4 106.4(9) . . ?
F6 B033 F11 102.2(8) . . ?
F10 B033 F4 114.7(8) . . ?
F10 B033 F6 124.3(8) . . ?
F10 B033 F11 97.3(10) . . ?
F35 F34 F36 117(4) 2_655 2_655 ?
F35 F34 B1 84(4) 2_655 2_655 ?
F35 F34 B1 122(4) 2_655 . ?
B1 F34 F36 100.7(18) . 2_655 ?
B1 F34 F36 53.2(15) 2_655 2_655 ?
B1 F34 B1 85(2) 2_655 . ?
F34 F35 B1 60(3) 2_655 . ?
B1 F36 F34 43.6(15) . 2_655 ?
F33 B1 B1 143(2) . 2_655 ?
F34 B1 F33 108.8(17) . . ?
F34 B1 F33 143(2) 2_655 . ?
F34 B1 F34 95(2) 2_655 . ?
F34 B1 F35 36(2) 2_655 . ?
F34 B1 F36 83(2) 2_655 . ?
F34 B1 B1 42.8(14) . 2_655 ?
F34 B1 B1 52.1(19) 2_655 2_655 ?
F35 B1 F33 107.0(17) . . ?
F35 B1 F34 112.7(18) . . ?
F35 B1 F36 106.2(16) . . ?
F35 B1 B1 75.7(18) . 2_655 ?
F36 B1 F33 114.6(18) . . ?
F36 B1 F34 107.7(17) . . ?
F36 B1 B1 99(2) . 2_655 ?
F13 B02P F14 110.5(13) . . ?
F13 B02P F15 107.4(12) . . ?
F14 B02P F15 109.6(13) . . ?
F16 B02P F13 110.2(13) . . ?
F16 B02P F14 108.8(12) . . ?
F16 B02P F15 110.3(13) . . ?
F17 B02W F19 102(2) . . ?
F18 B02W F17 102(2) . . ?
F18 B02W F19 112(3) . . ?
F20 B02W F17 110(3) . . ?
F20 B02W F18 115(3) . . ?
F20 B02W F19 114(3) . . ?
F39 F38 B1A 45(4) 2_655 . ?
F39 F38 B1A 76(3) 2_655 2_655 ?
B1A F38 B1A 47(2) . 2_655 ?
F38 F39 B1A 77(4) 2_655 . ?
F38 F39 B1A 108(4) 2_655 2_655 ?
B1A F39 B1A 52(3) 2_655 . ?
F37 B1A F38 109.9(18) . . ?
F37 B1A F39 109.1(17) . . ?
F37 B1A F40 109.3(17) . . ?
F38 B1A F40 108.4(17) . . ?
F38 B1A F40 108(2) 2_655 . ?
F39 B1A F37 84(2) 2_655 . ?
F39 B1A F38 26.7(19) 2_655 . ?
F39 B1A F38 110.8(17) . . ?
F39 B1A F39 128(3) 2_655 . ?
F39 B1A F40 113(3) 2_655 . ?
F39 B1A F40 109.3(17) . . ?
F39 B1A B1A 81(3) 2_655 2_655 ?
B1A B1A F37 108(3) 2_655 . ?
B1A B1A F38 67(2) 2_655 . ?
B1A B1A F39 48(2) 2_655 . ?
B1A B1A F40 141(3) 2_655 . ?
N13 C1A C1B 170(3) . . ?
C1A C1B H1BA 109.5 . . ?
C1A C1B H1BB 109.5 . . ?
C1A C1B H1BC 109.5 . . ?
H1BA C1B H1BB 109.5 . . ?
H1BA C1B H1BC 109.5 . . ?
H1BB C1B H1BC 109.5 . . ?
C70 N13A C1D 53(3) . . ?
N13A C70 C1C 170(4) . . ?
N13A C70 C1D 86(3) . . ?
C1C C70 C1D 84(3) . . ?
C70 C1C H1CA 109.5 . . ?
C70 C1C H1CB 109.5 . . ?
C70 C1C H1CC 109.5 . . ?
C70 C1C C1D 48.4(19) . . ?
H1CA C1C H1CB 109.5 . . ?
H1CA C1C H1CC 109.5 . . ?
H1CB C1C H1CC 109.5 . . ?
C1D C1C H1CA 78.4 . . ?
C1D C1C H1CB 157.1 . . ?
C1D C1C H1CC 86.8 . . ?
C1E O2 C1F 110(2) . . ?
N13A C1D C1C 88(2) . . ?
N13A C1D H1DA 70.2 . . ?
N13A C1D H1DB 39.3 . . ?
N13A C1D H1DC 122.8 . . ?
C70 C1D N13A 40.7(13) . . ?
C70 C1D C1C 47.6(17) . . ?
C70 C1D H1DA 36.6 . . ?
C70 C1D H1DB 77.6 . . ?
C70 C1D H1DC 104.9 . . ?
C70 C1D C1E 142(3) . . ?
C1C C1D H1DA 32.3 . . ?
C1C C1D H1DB 123.2 . . ?
C1C C1D H1DC 77.1 . . ?
H1DA C1D H1DB 109.5 . . ?
H1DA C1D H1DC 109.5 . . ?
H1DB C1D H1DC 109.5 . . ?
C1E C1D N13A 147(3) . . ?
C1E C1D C1C 105(3) . . ?
C1E C1D H1DA 105.8 . . ?
C1E C1D H1DB 130.1 . . ?
C1E C1D H1DC 90.1 . . ?
O2 C1E C1D 114(2) . . ?
O3 C1E O2 114(2) . . ?
O3 C1E C1D 131(3) . . ?
O2 C1F H1FA 110.3 . . ?
O2 C1F H1FB 110.3 . . ?
O2 C1F C1G 107(2) . . ?
H1FA C1F H1FB 108.5 . . ?
C1G C1F H1FA 110.3 . . ?
C1G C1F H1FB 110.3 . . ?
C1F C1G H1GA 109.5 . . ?
C1F C1G H1GB 109.0 . . ?
C1F C1G H1GC 109.9 . . ?
H1GA C1G H1GB 109.5 . . ?
H1GA C1G H1GC 109.5 . . ?
H1GB C1G H1GC 109.5 . . ?
C1L O1 C1M 105.3(12) . . ?
H1KA C1K H1KB 109.5 . . ?
H1KA C1K H1KC 109.5 . . ?
H1KB C1K H1KC 109.5 . . ?
C1L C1K H1KA 109.5 . . ?
C1L C1K H1KB 109.5 . . ?
C1L C1K H1KC 109.5 . . ?
O1 C1L C1K 91.5(13) . . ?
O4 C1L O1 113.6(13) . . ?
O4 C1L C1K 153.4(16) . . ?
O1 C1M C1N 100.8(16) . . ?
C1M C1N H1NA 104.8 . . ?
C1M C1N H1NB 112.4 . . ?
C1M C1N H1NC 111.0 . . ?
H1NA C1N H1NB 109.5 . . ?
H1NA C1N H1NC 109.5 . . ?
H1NB C1N H1NC 109.5 . . ?
F4A B0 F11A 118(3) . . ?
F6A B0 F4A 106(2) . . ?
F6A B0 F11A 104(3) . . ?
F10A B0 F4A 108(3) . . ?
F10A B0 F6A 128(3) . . ?
F10A B0 F11A 93(2) . . ?
N14 F10A B0 136(3) . . ?
C1H N14 F10A 170(2) . . ?
N14 C1H C1I 160.9(19) . . ?
C1H C1I H1IA 109.5 . . ?
C1H C1I H1IB 109.5 . . ?
C1H C1I H1IC 109.5 . . ?
H1IA C1I H1IB 109.5 . . ?
H1IA C1I H1IC 109.5 . . ?
H1IB C1I H1IC 109.5 . . ?
C37 C72 H72A 109.5 . . ?
C37 C72 H72B 109.5 . . ?
C37 C72 H72C 109.5 . . ?
H72A C72 H72B 109.5 . . ?
H72A C72 H72C 109.5 . . ?
H72B C72 H72C 109.5 . . ?
C1S O7 C1T 169(2) . . ?
H1JA C1J H1JB 109.5 . . ?
H1JA C1J H1JC 109.5 . . ?
H1JB C1J H1JC 109.5 . . ?
C1S C1J H1JA 109.5 . . ?
C1S C1J H1JB 109.5 . . ?
C1S C1J H1JC 109.5 . . ?
O7 C1S C1J 114(2) . . ?
O8 C1S O7 122(2) . . ?
O8 C1S C1J 124(2) . . ?
O7 C1T H1TA 112.5 . . ?
O7 C1T H1TB 112.5 . . ?
H1TA C1T H1TB 110.0 . . ?
C1U C1T O7 96.1(19) . . ?
C1U C1T H1TA 112.5 . . ?
C1U C1T H1TB 112.5 . . ?
C1T C1U H1UA 89.5 . . ?
C1T C1U H1UB 101.5 . . ?
C1T C1U H1UC 134.6 . . ?
H1UA C1U H1UB 109.5 . . ?
H1UA C1U H1UC 109.5 . . ?
H1UB C1U H1UC 109.5 . . ?
H71A C71 H71B 109.5 . . ?
H71A C71 H71C 109.5 . . ?
H71B C71 H71C 109.5 . . ?
C64 C71 H71A 109.5 . . ?
C64 C71 H71B 109.5 . . ?
C64 C71 H71C 109.5 . . ?
N15 C64 C71 167(2) . . ?
H73A C73 H73B 109.5 . . ?
H73A C73 H73C 109.5 . . ?
H73B C73 H73C 109.5 . . ?
C1O C73 H73A 109.5 . . ?
C1O C73 H73B 109.5 . . ?
C1O C73 H73C 109.5 . . ?
N16 C1O C73 170(4) . . ?

loop_
_geom_bond_atom_site_label_1
_geom_bond_atom_site_label_2
_geom_bond_distance
_geom_bond_site_symmetry_2
_geom_bond_publ_flag
Pd01 N1 2.045(4) . ?
Pd01 N2 2.036(4) . ?
Pd01 N3 2.022(4) . ?
Pd01 N6 2.043(4) . ?
Pd02 N4 2.027(4) . ?
Pd02 N5 2.047(4) . ?
Pd02 N10 2.032(4) . ?
Pd02 N11 1.982(5) . ?
N1 C1 1.345(6) . ?
N1 C17 1.348(6) . ?
N2 C4 1.352(6) . ?
N2 C43 1.348(7) . ?
N3 C37 1.119(7) . ?
N4 C16 1.352(7) . ?
N4 C18 1.345(6) . ?
N5 C13 1.358(7) . ?
N5 C52 1.356(7) . ?
N6 C19 1.341(6) . ?
N6 C28 1.354(6) . ?
N7 C14 1.351(7) . ?
N7 C20 1.337(6) . ?
N8 C25 1.353(7) . ?
N8 C34 1.344(7) . ?
N9 C2 1.353(6) . ?
N9 C24 1.345(7) . ?
N10 C39 1.355(7) . ?
N10 C45 1.342(7) . ?
N11 C59 1.110(8) . ?
C1 H1 0.9500 . ?
C1 C3 1.392(7) . ?
C2 C7 1.440(7) . ?
C2 C10 1.389(7) . ?
C3 C22 1.423(7) . ?
C3 C30 1.393(7) . ?
C4 H4 0.9500 . ?
C4 C21 1.385(7) . ?
C5 C12 1.436(8) . ?
C5 C15 1.194(8) . ?
C6 C11 1.425(7) . ?
C6 C19 1.391(7) . ?
C6 C35 1.393(7) . ?
C7 C11 1.203(7) . ?
C7 H1GB 0.9014 . ?
C8 C31 1.440(7) . ?
C8 C38 1.187(8) . ?
C9 H9 0.9500 . ?
C9 C10 1.383(7) . ?
C9 C26 1.388(8) . ?
C10 H10 0.9500 . ?
C11 H1GB 1.0880 . ?
C12 C13 1.375(7) . ?
C12 C27 1.402(8) . ?
C13 H13 0.9500 . ?
C14 C42 1.442(7) . ?
C14 C53 1.384(7) . ?
C15 C24 1.441(7) . ?
C16 C48 1.390(8) . ?
C16 C66 1.495(8) . ?
C17 C29 1.394(8) . ?
C17 C63 1.498(7) . ?
C18 H18 0.9500 . ?
C18 C31 1.391(7) . ?
C19 H19 0.9500 . ?
C20 C38 1.446(7) . ?
C20 C54 1.392(7) . ?
C21 C23 1.441(7) . ?
C21 C33 1.386(8) . ?
C22 C36 1.208(7) . ?
C23 C42 1.192(8) . ?
C24 C26 1.397(7) . ?
C25 C36 1.437(7) . ?
C25 C41 1.383(7) . ?
C26 H26 0.9500 . ?
C27 H27 0.9500 . ?
C27 C44 1.377(8) . ?
C28 C40 1.392(8) . ?
C28 C57 1.499(8) . ?
C29 H29 0.9500 . ?
C29 C30 1.373(8) . ?
C30 H30 0.9500 . ?
C31 C47 1.389(8) . ?
C32 C34 1.445(8) . ?
C32 C49 1.194(8) . ?
C33 H33 0.9500 . ?
C33 C55 1.368(8) . ?
C34 C46 1.388(7) . ?
C35 H35 0.9500 . ?
C35 C40 1.377(9) . ?
C37 C72 1.462(8) . ?
C39 C58 1.385(8) . ?
C39 C65 1.499(8) . ?
C40 H40 0.9500 . ?
C41 H41 0.9500 . ?
C41 C51 1.380(8) . ?
C43 C55 1.396(8) . ?
C43 C67 1.483(8) . ?
C44 H44 0.9500 . ?
C44 C52 1.395(8) . ?
C45 H45 0.9500 . ?
C45 C50 1.377(8) . ?
C46 H46 0.9500 . ?
C46 C51 1.379(8) . ?
C47 H47 0.9500 . ?
C47 C48 1.383(8) . ?
C48 H48 0.9500 . ?
C49 C50 1.424(8) . ?
C50 C60 1.403(8) . ?
C51 H51 0.9500 . ?
C52 C62 1.485(8) . ?
C53 H53 0.9500 . ?
C53 C56 1.375(8) . ?
C54 H54 0.9500 . ?
C54 C56 1.376(8) . ?
C55 H55 0.9500 . ?
C56 H56 0.9500 . ?
C57 H57A 0.9799 . ?
C57 H57B 0.9805 . ?
C57 H57C 0.9800 . ?
C58 H58 0.9500 . ?
C58 C60 1.378(9) . ?
C59 C68 1.461(9) . ?
C60 H60 0.9500 . ?
C62 H62A 0.9800 . ?
C62 H62B 0.9800 . ?
C62 H62C 0.9800 . ?
C63 H63A 0.9800 . ?
C63 H63B 0.9800 . ?
C63 H63C 0.9800 . ?
C65 H65A 0.9800 . ?
C65 H65B 0.9800 . ?
C65 H65C 0.9800 . ?
C66 H66A 0.9800 . ?
C66 H66B 0.9800 . ?
C66 H66C 0.9800 . ?
C67 H67A 0.9800 . ?
C67 H67B 0.9800 . ?
C67 H67C 0.9800 . ?
C68 H68A 0.9800 . ?
C68 H68B 0.9800 . ?
C68 H68C 0.9800 . ?
F53 B4 1.320(11) . ?
F54 B4 1.412(11) . ?
F55 B4 1.280(10) . ?
F56 F56 1.24(2) 2_566 ?
F56 B4 1.349(11) . ?
N12 C61 1.117(10) . ?
C61 C69 1.427(13) . ?
C69 H69A 0.9800 . ?
C69 H69B 0.9800 . ?
C69 H69C 0.9800 . ?
F1 B02O 1.398(9) . ?
F3 B02O 1.373(9) . ?
F8 B02O 1.394(9) . ?
F9 B02O 1.370(9) . ?
F2 B02V 1.396(12) . ?
F5 B02V 1.395(13) . ?
F7 B02V 1.332(13) . ?
F12 B02V 1.459(14) . ?
F4 B033 1.429(11) . ?
F6 B033 1.394(12) . ?
F10 B033 1.304(11) . ?
F11 B033 1.465(13) . ?
F33 B1 1.409(13) . ?
F34 F35 0.83(4) 2_655 ?
F34 F36 1.74(4) 2_655 ?
F34 B1 1.406(12) . ?
F34 B1 1.21(4) 2_655 ?
F35 B1 1.399(13) . ?
F36 B1 1.406(13) . ?
B1 B1 1.78(5) 2_655 ?
F13 B02P 1.383(16) . ?
F14 B02P 1.384(13) . ?
F15 B02P 1.392(13) . ?
F16 B02P 1.380(13) . ?
F17 B02W 1.40(2) . ?
F18 B02W 1.40(2) . ?
F19 B02W 1.46(2) . ?
F20 B02W 1.33(2) . ?
F37 F39 1.66(4) 2_655 ?
F37 B1A 1.401(15) . ?
F38 F39 0.67(4) 2_655 ?
F38 B1A 1.409(15) . ?
F38 B1A 1.41(4) 2_655 ?
F39 B1A 1.05(4) 2_655 ?
F39 B1A 1.405(15) . ?
F40 B1A 1.411(15) . ?
B1A B1A 1.12(5) 2_655 ?
N13 C1A 1.158(8) . ?
C1A C1B 1.468(9) . ?
C1B H1BA 0.9800 . ?
C1B H1BB 0.9800 . ?
C1B H1BC 0.9800 . ?
N13A C70 1.213(19) . ?
N13A C1D 1.86(5) . ?
C70 C1C 1.47(2) . ?
C70 C1D 1.49(5) . ?
C1C H1CA 0.9800 . ?
C1C H1CB 0.9800 . ?
C1C H1CC 0.9800 . ?
C1C C1D 1.98(6) . ?
O2 C1E 1.275(18) . ?
O2 C1F 1.472(19) . ?
O3 C1E 1.192(18) . ?
C1D H1DA 0.9800 . ?
C1D H1DB 0.9800 . ?
C1D H1DC 0.9801 . ?
C1D C1E 1.491(15) . ?
C1F H1FA 0.9900 . ?
C1F H1FB 0.9900 . ?
C1F C1G 1.490(16) . ?
C1G H1GA 0.9800 . ?
C1G H1GB 0.9800 . ?
C1G H1GC 0.9800 . ?
O1 C1L 1.416(16) . ?
O1 C1M 1.468(16) . ?
O4 C1L 1.330(15) . ?
C1K H1KA 0.9800 . ?
C1K H1KB 0.9800 . ?
C1K H1KC 0.9800 . ?
C1K C1L 1.450(13) . ?
C1M C1N 1.497(14) . ?
C1N H1NA 0.9800 . ?
C1N H1NB 0.9800 . ?
C1N H1NC 0.9800 . ?
F4A B0 1.41(2) . ?
B0 F6A 1.40(2) . ?
B0 F10A 1.28(2) . ?
B0 F11A 1.46(2) . ?
F10A N14 1.16(4) . ?
N14 C1H 1.172(8) . ?
C1H C1I 1.501(16) . ?
C1I H1IA 0.9800 . ?
C1I H1IB 0.9800 . ?
C1I H1IC 0.9800 . ?
C72 H72A 0.9800 . ?
C72 H72B 0.9800 . ?
C72 H72C 0.9800 . ?
O7 C1S 1.315(18) . ?
O7 C1T 1.528(19) . ?
O8 C1S 1.268(17) . ?
C1J H1JA 0.9800 . ?
C1J H1JB 0.9800 . ?
C1J H1JC 0.9800 . ?
C1J C1S 1.488(15) . ?
C1T H1TA 0.9900 . ?
C1T H1TB 0.9900 . ?
C1T C1U 1.483(15) . ?
C1U H1UA 0.9801 . ?
C1U H1UB 0.9800 . ?
C1U H1UC 0.9800 . ?
N15 C64 1.158(5) . ?
C71 H71A 0.9800 . ?
C71 H71B 0.9800 . ?
C71 H71C 0.9800 . ?
C71 C64 1.466(5) . ?
C73 H73A 0.9800 . ?
C73 H73B 0.9800 . ?
C73 H73C 0.9800 . ?
C73 C1O 1.492(17) . ?
N16 C1O 1.202(17) . ?

loop_
_geom_torsion_atom_site_label_1
_geom_torsion_atom_site_label_2
_geom_torsion_atom_site_label_3
_geom_torsion_atom_site_label_4
_geom_torsion
_geom_torsion_site_symmetry_1
_geom_torsion_site_symmetry_2
_geom_torsion_site_symmetry_3
_geom_torsion_site_symmetry_4
_geom_torsion_publ_flag
Pd01 N1 C1 C3 179.0(3) . . . . ?
Pd01 N1 C17 C29 -178.2(4) . . . . ?
Pd01 N1 C17 C63 1.6(7) . . . . ?
Pd01 N2 C4 C21 177.3(4) . . . . ?
Pd01 N2 C43 C55 -175.1(4) . . . . ?
Pd01 N2 C43 C67 7.0(7) . . . . ?
Pd01 N6 C19 C6 -175.0(4) . . . . ?
Pd01 N6 C28 C40 176.4(4) . . . . ?
Pd01 N6 C28 C57 -2.2(8) . . . . ?
Pd02 N4 C16 C48 177.2(4) . . . . ?
Pd02 N4 C16 C66 -0.7(7) . . . . ?
Pd02 N4 C18 C31 -175.4(4) . . . . ?
Pd02 N5 C13 C12 172.1(4) . . . . ?
Pd02 N5 C52 C44 -171.7(4) . . . . ?
Pd02 N5 C52 C62 6.8(7) . . . . ?
Pd02 N10 C39 C58 -178.9(5) . . . . ?
Pd02 N10 C39 C65 4.3(8) . . . . ?
Pd02 N10 C45 C50 -177.7(4) . . . . ?
N1 C1 C3 C22 -179.7(4) . . . . ?
N1 C1 C3 C30 -0.6(7) . . . . ?
N1 C17 C29 C30 -0.7(8) . . . . ?
N2 C4 C21 C23 177.3(5) . . . . ?
N2 C4 C21 C33 -1.7(8) . . . . ?
N2 C43 C55 C33 -2.3(9) . . . . ?
N4 C16 C48 C47 -2.3(9) . . . . ?
N4 C18 C31 C8 178.2(5) . . . . ?
N4 C18 C31 C47 -2.0(8) . . . . ?
N6 C28 C40 C35 -2.3(9) . . . . ?
N7 C14 C53 C56 0.5(8) . . . . ?
N7 C20 C54 C56 1.0(8) . . . . ?
N8 C25 C41 C51 -0.2(9) . . . . ?
N8 C34 C46 C51 1.3(10) . . . . ?
N9 C2 C10 C9 -0.1(7) . . . . ?
N9 C24 C26 C9 -0.8(8) . . . . ?
N10 C39 C58 C60 -3.0(10) . . . . ?
N10 C45 C50 C49 176.7(5) . . . . ?
N10 C45 C50 C60 -4.5(9) . . . . ?
C1 N1 C17 C29 0.0(7) . . . . ?
C1 N1 C17 C63 179.7(5) . . . . ?
C1 C3 C30 C29 -0.1(7) . . . . ?
C2 N9 C24 C15 -179.6(4) . . . . ?
C2 N9 C24 C26 0.7(7) . . . . ?
C4 N2 C43 C55 2.8(8) . . . . ?
C4 N2 C43 C67 -175.0(5) . . . . ?
C4 C21 C33 C55 2.2(8) . . . . ?
C5 C12 C13 N5 -177.4(5) . . . . ?
C5 C12 C27 C44 177.9(5) . . . . ?
C6 C35 C40 C28 -0.1(9) . . . . ?
C7 C2 C10 C9 178.3(4) . . . . ?
C8 C31 C47 C48 -178.9(5) . . . . ?
C10 C9 C26 C24 0.4(8) . . . . ?
C11 C6 C19 N6 177.0(5) . . . . ?
C11 C6 C35 C40 -176.7(5) . . . . ?
C12 C27 C44 C52 -0.2(9) . . . . ?
C13 N5 C52 C44 0.5(7) . . . . ?
C13 N5 C52 C62 179.0(5) . . . . ?
C13 C12 C27 C44 0.1(8) . . . . ?
C14 N7 C20 C38 -179.9(4) . . . . ?
C14 N7 C20 C54 -0.4(7) . . . . ?
C14 C53 C56 C54 0.2(9) . . . . ?
C15 C24 C26 C9 179.5(5) . . . . ?
C16 N4 C18 C31 0.5(8) . . . . ?
C17 N1 C1 C3 0.7(7) . . . . ?
C17 C29 C30 C3 0.8(8) . . . . ?
C18 N4 C16 C48 1.6(8) . . . . ?
C18 N4 C16 C66 -176.2(5) . . . . ?
C18 C31 C47 C48 1.3(8) . . . . ?
C19 N6 C28 C40 2.6(8) . . . . ?
C19 N6 C28 C57 -176.0(5) . . . . ?
C19 C6 C35 C40 2.0(8) . . . . ?
C20 N7 C14 C42 179.5(4) . . . . ?
C20 N7 C14 C53 -0.4(7) . . . . ?
C20 C54 C56 C53 -0.9(9) . . . . ?
C21 C33 C55 C43 -0.2(9) . . . . ?
C22 C3 C30 C29 178.9(5) . . . . ?
C23 C21 C33 C55 -176.9(5) . . . . ?
C24 N9 C2 C7 -178.7(4) . . . . ?
C24 N9 C2 C10 -0.3(7) . . . . ?
C25 N8 C34 C32 -178.5(5) . . . . ?
C25 N8 C34 C46 -1.0(8) . . . . ?
C25 C41 C51 C46 0.5(10) . . . . ?
C26 C9 C10 C2 0.0(7) . . . . ?
C27 C12 C13 N5 0.3(8) . . . . ?
C27 C44 C52 N5 -0.1(8) . . . . ?
C27 C44 C52 C62 -178.6(5) . . . . ?
C28 N6 C19 C6 -0.6(7) . . . . ?
C31 C47 C48 C16 0.7(9) . . . . ?
C32 C34 C46 C51 178.8(6) . . . . ?
C34 N8 C25 C36 -179.8(5) . . . . ?
C34 N8 C25 C41 0.4(8) . . . . ?
C34 C46 C51 C41 -1.0(10) . . . . ?
C35 C6 C19 N6 -1.7(8) . . . . ?
C36 C25 C41 C51 -180.0(6) . . . . ?
C38 C20 C54 C56 -179.5(5) . . . . ?
C39 N10 C45 C50 -0.3(8) . . . . ?
C39 C58 C60 C50 -1.8(10) . . . . ?
C42 C14 C53 C56 -179.5(5) . . . . ?
C43 N2 C4 C21 -0.8(7) . . . . ?
C45 N10 C39 C58 4.1(9) . . . . ?
C45 N10 C39 C65 -172.7(6) . . . . ?
C45 C50 C60 C58 5.4(9) . . . . ?
C49 C50 C60 C58 -175.8(6) . . . . ?
C52 N5 C13 C12 -0.6(7) . . . . ?
C57 C28 C40 C35 176.4(6) . . . . ?
C63 C17 C29 C30 179.5(5) . . . . ?
C65 C39 C58 C60 173.7(7) . . . . ?
C66 C16 C48 C47 175.6(6) . . . . ?
C67 C43 C55 C33 175.5(6) . . . . ?
F56 F56 B4 F53 -175.9(13) 2_566 . . . ?
F56 F56 B4 F54 88.5(15) 2_566 . . . ?
F56 F56 B4 F55 -15.9(16) 2_566 . . . ?
F34 F35 B1 F33 175(4) 2_655 . . . ?
F34 F35 B1 F34 -65(4) 2_655 . . . ?
F34 F35 B1 F36 52(4) 2_655 . . . ?
F34 F35 B1 B1 -43(3) 2_655 . . 2_655 ?
F34 F36 B1 F33 -146(3) 2_655 . . . ?
F34 F36 B1 F34 93(3) 2_655 . . . ?
F34 F36 B1 F35 -28(2) 2_655 . . . ?
F34 F36 B1 B1 49.7(19) 2_655 . . 2_655 ?
F35 F34 B1 F33 -129(4) 2_655 . . . ?
F35 F34 B1 F34 80(4) 2_655 . . 2_655 ?
F35 F34 B1 F35 113(3) 2_655 . . . ?
F35 F34 B1 F36 -4(4) 2_655 . . . ?
F35 F34 B1 B1 80(4) 2_655 . . 2_655 ?
F36 F34 B1 F33 100(2) 2_655 . . . ?
F36 F34 B1 F34 -51.1(14) 2_655 . . 2_655 ?
F36 F34 B1 F35 -19(2) 2_655 . . . ?
F36 F34 B1 F36 -135.5(17) 2_655 . . . ?
F36 F34 B1 B1 -51.1(14) 2_655 . . 2_655 ?
B1 F34 B1 F33 151(2) 2_655 . . . ?
B1 F34 B1 F34 0.000(2) 2_655 . . 2_655 ?
B1 F34 B1 F35 32(2) 2_655 . . . ?
B1 F34 B1 F36 -84(2) 2_655 . . . ?
F37 F39 B1A F37 150.3(17) 2_655 . . . ?
F37 F39 B1A F38 179(5) 2_655 . . 2_655 ?
F37 F39 B1A F38 29(2) 2_655 . . . ?
F37 F39 B1A F39 53(3) 2_655 . . 2_655 ?
F37 F39 B1A F40 -90(2) 2_655 . . . ?
F37 F39 B1A B1A 53(3) 2_655 . . 2_655 ?
F38 F39 B1A F37 -28(4) 2_655 . . . ?
F38 F39 B1A F38 -149(4) 2_655 . . . ?
F38 F39 B1A F39 -126(5) 2_655 . . 2_655 ?
F38 F39 B1A F40 91(4) 2_655 . . . ?
F38 F39 B1A B1A -126(5) 2_655 . . 2_655 ?
F39 F37 B1A F38 -7(3) 2_655 . . . ?
F39 F37 B1A F38 -141(4) 2_655 . . 2_655 ?
F39 F37 B1A F39 -128(3) 2_655 . . . ?
F39 F37 B1A F40 112(3) 2_655 . . . ?
F39 F37 B1A B1A -78(3) 2_655 . . 2_655 ?
F39 F38 B1A F37 15(5) 2_655 . . . ?
F39 F38 B1A F38 117(6) 2_655 . . 2_655 ?
F39 F38 B1A F39 136(5) 2_655 . . . ?
F39 F38 B1A F40 -104(6) 2_655 . . . ?
F39 F38 B1A B1A 117(6) 2_655 . . 2_655 ?
B1A F38 B1A F37 -102(3) 2_655 . . . ?
B1A F38 B1A F38 -0.001(6) 2_655 . . 2_655 ?
B1A F38 B1A F39 -117(6) 2_655 . . 2_655 ?
B1A F38 B1A F39 18.7(17) 2_655 . . . ?
B1A F38 B1A F40 139(3) 2_655 . . . ?
B1A F39 B1A F37 98(3) 2_655 . . . ?
B1A F39 B1A F38 126(5) 2_655 . . 2_655 ?
B1A F39 B1A F38 -23(2) 2_655 . . . ?
B1A F39 B1A F39 0.003(6) 2_655 . . 2_655 ?
B1A F39 B1A F40 -143(3) 2_655 . . . ?
N13A C70 C1D C1C 180(4) . . . . ?
N13A C70 C1D C1E -126(5) . . . . ?
N13A C1D C1E O2 -119(6) . . . . ?
N13A C1D C1E O3 59(6) . . . . ?
C70 N13A C1D C1C 0(3) . . . . ?
C70 N13A C1D C1E 116(6) . . . . ?
C70 C1D C1E O2 -46(6) . . . . ?
C70 C1D C1E O3 132(6) . . . . ?
C1C C70 C1D N13A -180(4) . . . . ?
C1C C70 C1D C1E 54(6) . . . . ?
C1C C1D C1E O2 -8(3) . . . . ?
C1C C1D C1E O3 171(3) . . . . ?
C1E O2 C1F C1G 179.9(16) . . . . ?
C1F O2 C1E O3 1(2) . . . . ?
C1F O2 C1E C1D 179.5(14) . . . . ?
C1L O1 C1M C1N -178.6(12) . . . . ?
C1M O1 C1L O4 7.0(16) . . . . ?
C1M O1 C1L C1K 178.1(9) . . . . ?
F4A B0 F10A N14 -102(5) . . . . ?
F6A B0 F10A N14 27(6) . . . . ?
F11A B0 F10A N14 137(5) . . . . ?
C1S O7 C1T C1U 175(6) . . . . ?
C1T O7 C1S O8 4(8) . . . . ?
C1T O7 C1S C1J -178(5) . . . . ?
